data_7123462
loop_
_publ_author_name
'Brueckner, Tobias'
'Arrowsmith, Merle'
'He\&s, Merlin'
'Hammond, Kai'
'M\"uller, Marcel'
'Braunschweig, Holger'

_publ_section_title
;
 Synthesis of fused B,N-heterocycles by alkyne cleavage, NHC
 ring-expansion and C-H activation at a diboryne
;
_journal_name_full 'Chemical Communications'
_journal_paper_doi 10.1039/C9CC02657F
_journal_year 2019
_chemical_formula_moiety 'C64 H70 B2 F6 N4'
_chemical_formula_sum 'C64 H70 B2 F6 N4'
_chemical_formula_weight 1030.86
_chemical_properties_physical Air-sensitive,Moisture-sensitive
_space_group_crystal_system monoclinic
_space_group_IT_number 15
_space_group_name_Hall '-C 2yc'
_space_group_name_H-M_alt 'C 1 2/c 1'
_symmetry_space_group_name_Hall '-C 2yc'
_symmetry_space_group_name_H-M 'C 1 2/c 1'
_atom_sites_solution_hydrogens geom
_atom_sites_solution_primary dual
_atom_sites_solution_secondary difmap
_audit_creation_method SHELXL-2018/3
_audit_update_record
;
2019-04-01 deposited with the CCDC.    2019-05-14 downloaded from the CCDC.
;
_cell_angle_alpha 90
_cell_angle_beta 123.0460(10)
_cell_angle_gamma 90
_cell_formula_units_Z 8
_cell_length_a 43.9042(16)
_cell_length_b 11.6825(5)
_cell_length_c 26.7007(11)
_cell_measurement_reflns_used 9840
_cell_measurement_temperature 100(2)
_cell_measurement_theta_max 26.69
_cell_measurement_theta_min 2.41
_cell_volume 11479.7(8)
_computing_cell_refinement 'Saint+ ver. V8.37A (Bruker AXS)'
_computing_data_collection 'APEX2 ver. 2014.9 (Bruker AXS)'
_computing_data_reduction 'Saint+ ver. V8.37A (Bruker AXS)'
_computing_molecular_graphics 'ShelXLe (Huebschle et all, 2011)'
_computing_publication_material 'SHELXL-2018/3 (Sheldrick, 2018)'
_computing_structure_refinement 'SHELXL-2018/3 (Sheldrick, 2018)'
_computing_structure_solution 'SHELXT (Sheldrick, 2014)'
_diffrn_ambient_temperature 100(2)
_diffrn_detector 'CMOS area detector (Photon II)'
_diffrn_detector_area_resol_mean 7.5
_diffrn_measured_fraction_theta_full 0.997
_diffrn_measured_fraction_theta_max 0.997
_diffrn_measurement_device_type 'Bruker D8 Quest'
_diffrn_measurement_method '\f and \w scans'
_diffrn_radiation_monochromator 'multi-layer mirror'
_diffrn_radiation_type MoK\a
_diffrn_radiation_wavelength 0.71073
_diffrn_reflns_av_R_equivalents 0.0467
_diffrn_reflns_av_unetI/netI 0.0251
_diffrn_reflns_Laue_measured_fraction_full 0.997
_diffrn_reflns_Laue_measured_fraction_max 0.997
_diffrn_reflns_limit_h_max 54
_diffrn_reflns_limit_h_min -54
_diffrn_reflns_limit_k_max 14
_diffrn_reflns_limit_k_min -14
_diffrn_reflns_limit_l_max 32
_diffrn_reflns_limit_l_min -32
_diffrn_reflns_number 80349
_diffrn_reflns_point_group_measured_fraction_full 0.997
_diffrn_reflns_point_group_measured_fraction_max 0.997
_diffrn_reflns_theta_full 25.242
_diffrn_reflns_theta_max 26.022
_diffrn_reflns_theta_min 2.173
_diffrn_source 'microfocus sealed tube (Incoatec ImS)'
_exptl_absorpt_coefficient_mu 0.082
_exptl_absorpt_correction_T_max 0.7454
_exptl_absorpt_correction_T_min 0.6794
_exptl_absorpt_correction_type multi-scan
_exptl_absorpt_process_details 'SadAbs 2016/2 (Bruker AXS)'
_exptl_crystal_colour yellow
_exptl_crystal_density_diffrn 1.193
_exptl_crystal_description block
_exptl_crystal_F_000 4368
_exptl_crystal_size_max 0.253
_exptl_crystal_size_mid 0.216
_exptl_crystal_size_min 0.163
_refine_diff_density_max 0.353
_refine_diff_density_min -0.299
_refine_diff_density_rms 0.040
_refine_ls_extinction_method none
_refine_ls_goodness_of_fit_ref 1.021
_refine_ls_hydrogen_treatment constr
_refine_ls_matrix_type full
_refine_ls_number_parameters 865
_refine_ls_number_reflns 11273
_refine_ls_number_restraints 258
_refine_ls_restrained_S_all 1.083
_refine_ls_R_factor_all 0.0630
_refine_ls_R_factor_gt 0.0492
_refine_ls_shift/su_max 0.001
_refine_ls_shift/su_mean 0.000
_refine_ls_structure_factor_coef Fsqd
_refine_ls_weighting_details 'w=1/[\s^2^(Fo^2^)+(0.0553P)^2^+13.8960P] where P=(Fo^2^+2Fc^2^)/3'
_refine_ls_weighting_scheme calc
_refine_ls_wR_factor_gt 0.1206
_refine_ls_wR_factor_ref 0.1306
_reflns_Friedel_coverage 0.000
_reflns_number_gt 9010
_reflns_number_total 11273
_reflns_threshold_expression 'I > 2\s(I)'
_cod_data_source_file c9cc02657f2.cif
_cod_data_source_block ToBr030
_cod_database_code 7123462
_shelx_shelxl_version_number 2018/3
_shelx_space_group_comment
;
The symmetry employed for this shelxl refinement is uniquely defined
by the following loop, which should always be used as a source of
symmetry information in preference to the above space-group names.
They are only intended as comments.
;
_shelx_estimated_absorpt_t_min 0.979
_shelx_estimated_absorpt_t_max 0.987

loop_
_space_group_symop_operation_xyz
'x, y, z'
'-x, y, -z+1/2'
'x+1/2, y+1/2, z'
'-x+1/2, y+1/2, -z+1/2'
'-x, -y, -z'
'x, -y, z-1/2'
'-x+1/2, -y+1/2, -z'
'x+1/2, -y+1/2, z-1/2'

loop_
_atom_site_label
_atom_site_type_symbol
_atom_site_fract_x
_atom_site_fract_y
_atom_site_fract_z
_atom_site_U_iso_or_equiv
_atom_site_adp_type
_atom_site_occupancy
_atom_site_site_symmetry_order
_atom_site_calc_flag
_atom_site_refinement_flags_posn
_atom_site_refinement_flags_adp
_atom_site_refinement_flags_occupancy
_atom_site_disorder_assembly
_atom_site_disorder_group
F1_5 F 0.61081(17) 0.1694(9) 0.7698(2) 0.0481(11) Uani 0.73(3) 1 d . U P A 1
F2_5 F 0.6214(2) 0.1106(10) 0.7041(4) 0.0659(17) Uani 0.73(3) 1 d . U P A 1
F3_5 F 0.6306(2) 0.2859(8) 0.7327(4) 0.0487(13) Uani 0.73(3) 1 d . U P A 1
F1_51 F 0.6107(5) 0.135(2) 0.7628(9) 0.053(3) Uani 0.27(3) 1 d . U P A -1
F2_51 F 0.6233(5) 0.124(2) 0.6995(9) 0.038(3) Uani 0.27(3) 1 d . U P A -1
F3_51 F 0.6292(6) 0.283(2) 0.7422(11) 0.049(4) Uani 0.27(3) 1 d . U P A -1
C24_4 C 0.3615(3) 0.9501(9) 0.6145(4) 0.0475(12) Uani 0.41 1 d D U P B 1
F4_4 F 0.3534(2) 0.9186(7) 0.6555(4) 0.0442(10) Uani 0.41 1 d D U P B 1
F5_4 F 0.39339(15) 1.0087(4) 0.6474(2) 0.0521(10) Uani 0.41 1 d D U P B 1
F6_4 F 0.33613(16) 1.0250(5) 0.5774(4) 0.0603(14) Uani 0.41 1 d D U P B 1
C24_41 C 0.3593(3) 0.9510(7) 0.6085(4) 0.0537(10) Uani 0.53 1 d D U P B -1
F4_41 F 0.36100(17) 0.9318(6) 0.6588(4) 0.0602(14) Uani 0.53 1 d D U P B -1
F5_41 F 0.38453(12) 1.0285(3) 0.6224(2) 0.0617(9) Uani 0.53 1 d D U P B -1
F6_41 F 0.32618(12) 1.0044(4) 0.5715(3) 0.0490(9) Uani 0.53 1 d D U P B -1
C24_411 C 0.3610(8) 0.9647(14) 0.6014(11) 0.056(4) Uani 0.06 1 d D U P B -2
F4_411 F 0.3841(8) 0.969(2) 0.6614(10) 0.054(4) Uani 0.06 1 d D U P B -2
F5_411 F 0.3699(7) 1.0488(14) 0.5764(11) 0.051(4) Uani 0.06 1 d D U P B -2
F6_411 F 0.3278(9) 0.988(3) 0.5916(15) 0.060(5) Uani 0.06 1 d D U P B -2
C1_1 C 0.36203(4) 0.33039(16) 0.46467(7) 0.0280(4) Uani 1 1 d . . . . .
H1A_1 H 0.338992 0.312977 0.426451 0.034 Uiso 1 1 calc R U . . .
H1AB_1 H 0.372029 0.258978 0.488076 0.034 Uiso 1 1 calc R U . . .
B1_1 B 0.39092(5) 0.39129(17) 0.45359(7) 0.0250(4) Uani 1 1 d . . . . .
N1_1 N 0.38276(4) 0.38759(13) 0.39005(6) 0.0286(3) Uani 1 1 d . . . . .
B2_1 B 0.35642(4) 0.42516(17) 0.50125(7) 0.0249(4) Uani 1 1 d . . . . .
C2_1 C 0.37288(4) 0.53766(15) 0.50453(7) 0.0262(3) Uani 1 1 d . . . . .
N3_1 N 0.30396(3) 0.33152(13) 0.50579(5) 0.0267(3) Uani 1 1 d . . . . .
C3_1 C 0.39116(4) 0.52240(16) 0.47352(7) 0.0291(4) Uani 1 1 d . . . . .
N4_1 N 0.35077(3) 0.38498(12) 0.59207(5) 0.0254(3) Uani 1 1 d . . . . .
C5_1 C 0.39301(4) 0.48711(17) 0.36997(7) 0.0321(4) Uani 1 1 d . . . . .
H5A_1 H 0.371249 0.534852 0.344233 0.039 Uiso 1 1 calc R U . . .
H5AB_1 H 0.402642 0.461893 0.345787 0.039 Uiso 1 1 calc R U . . .
C6_1 C 0.33597(4) 0.38615(14) 0.53324(6) 0.0237(3) Uani 1 1 d . . . . .
C7_1 C 0.29472(4) 0.29281(16) 0.54857(7) 0.0302(4) Uani 1 1 d . . . . .
H7A_1 H 0.287858 0.210875 0.542712 0.036 Uiso 1 1 calc R U . . .
H7AB_1 H 0.274589 0.338584 0.544787 0.036 Uiso 1 1 calc R U . . .
C8_1 C 0.33004(4) 0.31293(16) 0.60876(7) 0.0295(4) Uani 1 1 d . . . . .
H8A_1 H 0.325602 0.353361 0.636781 0.035 Uiso 1 1 calc R U . . .
H8AB_1 H 0.342797 0.239983 0.627054 0.035 Uiso 1 1 calc R U . . .
C4_1 C 0.42156(5) 0.55807(17) 0.42233(7) 0.0342(4) Uani 1 1 d . . . . .
H4A_1 H 0.443503 0.510816 0.447743 0.041 Uiso 1 1 calc R U . . .
H4AB_1 H 0.428554 0.623816 0.407280 0.041 Uiso 1 1 calc R U . . .
N2_1 N 0.40768(4) 0.60063(13) 0.45848(6) 0.0324(3) Uani 1 1 d . . . . .
C9_1 C 0.43062(4) 0.34483(16) 0.50055(7) 0.0313(4) Uani 1 1 d . . . . .
C10_1 C 0.46124(5) 0.31583(17) 0.53755(7) 0.0340(4) Uani 1 1 d . . . . .
C11_1 C 0.49796(4) 0.28388(17) 0.58254(7) 0.0323(4) Uani 1 1 d . . . . .
C12_1 C 0.51737(5) 0.34359(18) 0.63703(7) 0.0361(4) Uani 1 1 d . . . . .
H12_1 H 0.506022 0.405083 0.644090 0.043 Uiso 1 1 calc R U . . .
C13_1 C 0.55264(5) 0.31419(17) 0.68033(7) 0.0341(4) Uani 1 1 d . . . . .
H13_1 H 0.565366 0.354983 0.717027 0.041 Uiso 1 1 calc R U . . .
C14_1 C 0.56953(4) 0.22508(16) 0.67031(7) 0.0310(4) Uani 1 1 d . . . . .
C15_1 C 0.55114(5) 0.16609(17) 0.61665(8) 0.0374(4) Uani 1 1 d . . . . .
H15_1 H 0.562901 0.105990 0.609538 0.045 Uiso 1 1 calc R U . . .
C16_1 C 0.51560(5) 0.19488(18) 0.57339(8) 0.0376(4) Uani 1 1 d . . . . .
H16_1 H 0.503017 0.153379 0.536899 0.045 Uiso 1 1 calc R U . . .
C17_1 C 0.37013(4) 0.64491(15) 0.53127(7) 0.0273(3) Uani 1 1 d . . . . .
C18_1 C 0.33666(5) 0.69825(16) 0.50825(9) 0.0377(4) Uani 1 1 d . . . . .
H18_1 H 0.315634 0.665802 0.474411 0.045 Uiso 1 1 calc R U . . .
C19_1 C 0.33313(5) 0.79726(17) 0.53325(10) 0.0450(5) Uani 1 1 d . . . . .
H19_1 H 0.309860 0.830791 0.517062 0.054 Uiso 1 1 calc R U . . .
C20_1 C 0.36345(5) 0.84718(16) 0.58169(9) 0.0381(4) Uani 1 1 d D . . . .
C21_1 C 0.39702(5) 0.79607(18) 0.60523(8) 0.0400(4) Uani 1 1 d . . . . .
H21_1 H 0.418086 0.829940 0.638373 0.048 Uiso 1 1 calc R U . . .
C22_1 C 0.40002(5) 0.69593(18) 0.58068(7) 0.0370(4) Uani 1 1 d . . . . .
H22_1 H 0.423199 0.660960 0.598102 0.044 Uiso 1 1 calc R U . . .
C23_1 C 0.60769(5) 0.19609(17) 0.71813(8) 0.0354(4) Uani 1 1 d . U . . .
C45_1 C 0.27599(4) 0.33480(15) 0.44266(7) 0.0267(3) Uani 1 1 d . . . . .
C46_1 C 0.27108(5) 0.23954(16) 0.40751(7) 0.0334(4) Uani 1 1 d . . . . .
C47_8 C 0.29499(11) 0.1343(3) 0.43020(15) 0.0434(8) Uani 0.885(6) 1 d . U P C 1
H47A_8 H 0.312631 0.141682 0.473829 0.052 Uiso 0.885(6) 1 calc R U P C 1
H47B_8 H 0.308904 0.129592 0.411007 0.052 Uiso 0.885(6) 1 calc R U P C 1
C48_8 C 0.27301(7) 0.0232(2) 0.41743(11) 0.0471(7) Uani 0.885(6) 1 d . U P C 1
H48A_8 H 0.289674 -0.042094 0.434297 0.071 Uiso 0.885(6) 1 calc R U P C 1
H48B_8 H 0.256544 0.013024 0.374167 0.071 Uiso 0.885(6) 1 calc R U P C 1
H48C_8 H 0.258827 0.027957 0.435710 0.071 Uiso 0.885(6) 1 calc R U P C 1
C47_81 C 0.2919(9) 0.135(3) 0.4441(13) 0.075(8) Uani 0.115(6) 1 d . U P C -1
H47A_81 H 0.313404 0.157872 0.483243 0.090 Uiso 0.115(6) 1 calc R U P C -1
H47B_81 H 0.276242 0.085233 0.450859 0.090 Uiso 0.115(6) 1 calc R U P C -1
C48_81 C 0.3025(5) 0.0784(18) 0.4105(10) 0.080(8) Uani 0.115(6) 1 d . U P C -1
H48A_81 H 0.326102 0.041771 0.437200 0.120 Uiso 0.115(6) 1 calc R U P C -1
H48B_81 H 0.304450 0.133358 0.384681 0.120 Uiso 0.115(6) 1 calc R U P C -1
H48C_81 H 0.284383 0.019977 0.385828 0.120 Uiso 0.115(6) 1 calc R U P C -1
C49_1 C 0.24239(5) 0.24301(18) 0.34739(8) 0.0390(4) Uani 1 1 d . . . . .
H49_1 H 0.238783 0.180261 0.322075 0.047 Uiso 1 1 calc R U . . .
C50_1 C 0.21934(5) 0.33545(18) 0.32425(7) 0.0371(4) Uani 1 1 d . . . . .
H50_1 H 0.199988 0.335723 0.283346 0.044 Uiso 1 1 calc R U . . .
C51_1 C 0.22412(4) 0.42769(17) 0.36002(7) 0.0315(4) Uani 1 1 d . . . . .
H51_1 H 0.207836 0.490646 0.343570 0.038 Uiso 1 1 calc R U . . .
C52_1 C 0.25255(4) 0.42991(15) 0.42006(7) 0.0262(3) Uani 1 1 d . . . . .
C53_1 C 0.25663(5) 0.53001(16) 0.45911(7) 0.0332(4) Uani 1 1 d . . . . .
H53A_1 H 0.282752 0.539798 0.490285 0.040 Uiso 1 1 calc R U . . .
H53B_1 H 0.244057 0.511170 0.479559 0.040 Uiso 1 1 calc R U . . .
C54_1 C 0.24187(5) 0.64352(17) 0.42654(9) 0.0424(5) Uani 1 1 d . . . . .
H54A_1 H 0.248265 0.704773 0.455754 0.064 Uiso 1 1 calc R U . . .
H54B_1 H 0.215370 0.638746 0.399760 0.064 Uiso 1 1 calc R U . . .
H54C_1 H 0.252462 0.660066 0.403159 0.064 Uiso 1 1 calc R U . . .
C55_1 C 0.38433(4) 0.43828(16) 0.63770(6) 0.0285(4) Uani 1 1 d . . . . .
C56_1 C 0.38191(5) 0.53453(16) 0.66610(7) 0.0332(4) Uani 1 1 d . . . . .
C57_1 C 0.34633(5) 0.58766(17) 0.64988(8) 0.0386(4) Uani 1 1 d . . . . .
H57A_1 H 0.326448 0.552131 0.612506 0.046 Uiso 1 1 calc R U . . .
H57B_1 H 0.346826 0.670232 0.642017 0.046 Uiso 1 1 calc R U . . .
C58_1 C 0.33807(7) 0.5741(2) 0.69826(9) 0.0532(6) Uani 1 1 d . . . . .
H58A_1 H 0.314837 0.611080 0.685168 0.080 Uiso 1 1 calc R U . . .
H58B_1 H 0.357448 0.609929 0.735319 0.080 Uiso 1 1 calc R U . . .
H58C_1 H 0.336613 0.492516 0.705301 0.080 Uiso 1 1 calc R U . . .
C59_1 C 0.41463(6) 0.58394(18) 0.71138(8) 0.0440(5) Uani 1 1 d . . . . .
H59_1 H 0.414105 0.648518 0.732517 0.053 Uiso 1 1 calc R U . . .
C60_1 C 0.44760(5) 0.5399(2) 0.72562(8) 0.0478(6) Uani 1 1 d . . . . .
H60_1 H 0.469511 0.575859 0.755575 0.057 Uiso 1 1 calc R U . . .
C61_1 C 0.44901(5) 0.4448(2) 0.69694(7) 0.0428(5) Uani 1 1 d . . . . .
H61_1 H 0.471978 0.416125 0.707212 0.051 Uiso 1 1 calc R U . . .
C62_1 C 0.41748(4) 0.38903(17) 0.65299(7) 0.0330(4) Uani 1 1 d . . . . .
C63_1 C 0.41946(5) 0.28191(19) 0.62367(8) 0.0395(4) Uani 1 1 d . . . . .
H63A_1 H 0.422080 0.304095 0.590413 0.047 Uiso 1 1 calc R U . . .
H63B_1 H 0.396169 0.240216 0.606164 0.047 Uiso 1 1 calc R U . . .
C64_1 C 0.45032(5) 0.2006(2) 0.66479(10) 0.0514(6) Uani 1 1 d . . . . .
H64A_1 H 0.448278 0.130680 0.642862 0.077 Uiso 1 1 calc R U . . .
H64B_1 H 0.448861 0.181035 0.699119 0.077 Uiso 1 1 calc R U . . .
H64C_1 H 0.473670 0.237708 0.678842 0.077 Uiso 1 1 calc R U . . .
C25_1 C 0.35399(2) 0.32057(10) 0.34272(4) 0.0312(4) Uani 1 1 d G U . . .
C26_1 C 0.36331(2) 0.22182(11) 0.32503(6) 0.0512(5) Uani 1 1 d G U . . .
C29_1 C 0.33631(3) 0.15314(10) 0.28028(6) 0.0539(5) Uani 1 1 d G U . . .
H29_1 H 0.342681 0.085651 0.268193 0.065 Uiso 1 1 calc R U . . .
C30_1 C 0.29998(3) 0.18320(10) 0.25321(5) 0.0403(4) Uani 1 1 d G U . . .
H30_1 H 0.281529 0.136260 0.222628 0.048 Uiso 1 1 calc R U . . .
C31_1 C 0.29066(2) 0.28195(10) 0.27090(5) 0.0332(4) Uani 1 1 d G U . . .
H31_1 H 0.265834 0.302494 0.252399 0.040 Uiso 1 1 calc R U . . .
C32_1 C 0.31766(3) 0.35063(8) 0.31565(5) 0.0274(3) Uani 1 1 d G . . . .
C27_2 C 0.40098(15) 0.1603(5) 0.3650(3) 0.0332(13) Uani 0.410(7) 1 d . . P D 1
H27A_2 H 0.415974 0.197906 0.404446 0.040 Uiso 0.410(7) 1 calc R U P D 1
H27B_2 H 0.397826 0.078544 0.370868 0.040 Uiso 0.410(7) 1 calc R U P D 1
C28_2 C 0.41784(14) 0.1741(5) 0.3283(2) 0.0481(17) Uani 0.410(7) 1 d . . P D 1
H28A_2 H 0.441980 0.138663 0.349591 0.072 Uiso 0.410(7) 1 calc R U P D 1
H28B_2 H 0.420057 0.255683 0.322331 0.072 Uiso 0.410(7) 1 calc R U P D 1
H28C_2 H 0.402337 0.136787 0.289426 0.072 Uiso 0.410(7) 1 calc R U P D 1
C27_3 C 0.40335(9) 0.2047(4) 0.34472(18) 0.0353(10) Uani 0.590(7) 1 d . . P D -1
H27A_3 H 0.404693 0.169227 0.312292 0.042 Uiso 0.590(7) 1 calc R U P D -1
H27B_3 H 0.416431 0.278705 0.355714 0.042 Uiso 0.590(7) 1 calc R U P D -1
C28_3 C 0.41938(11) 0.1259(3) 0.39841(19) 0.0396(10) Uani 0.590(7) 1 d . . P D -1
H28A_3 H 0.444754 0.109202 0.412770 0.059 Uiso 0.590(7) 1 calc R U P D -1
H28B_3 H 0.405490 0.054365 0.386933 0.059 Uiso 0.590(7) 1 calc R U P D -1
H28C_3 H 0.418253 0.163207 0.430237 0.059 Uiso 0.590(7) 1 calc R U P D -1
C33_1 C 0.30588(4) 0.45952(16) 0.33132(7) 0.0299(4) Uani 1 1 d . . . . .
H33A_1 H 0.327256 0.494699 0.366904 0.036 Uiso 1 1 calc R U . . .
H33B_1 H 0.288086 0.439966 0.341834 0.036 Uiso 1 1 calc R U . . .
C34_1 C 0.28876(5) 0.54683(18) 0.28033(8) 0.0399(4) Uani 1 1 d . . . . .
H34A_1 H 0.282373 0.616189 0.293269 0.060 Uiso 1 1 calc R U . . .
H34B_1 H 0.266808 0.514059 0.245619 0.060 Uiso 1 1 calc R U . . .
H34C_1 H 0.306158 0.566153 0.269449 0.060 Uiso 1 1 calc R U . . .
C35_1 C 0.41378(6) 0.71588(14) 0.47729(11) 0.0260(10) Uani 0.621(5) 1 d G . P E 1
C36_1 C 0.38833(4) 0.80122(13) 0.44522(6) 0.0353(4) Uani 1 1 d G . . . .
C39_1 C 0.39632(5) 0.91442(12) 0.46402(8) 0.0438(5) Uani 1 1 d G . . . .
H39_1 H 0.378929 0.972739 0.442103 0.053 Uiso 1 1 calc R U . E 1
C40_6 C 0.42977(6) 0.94229(19) 0.51490(10) 0.0443(12) Uani 0.621(5) 1 d G U P E 1
H40_6 H 0.435231 1.019656 0.527759 0.053 Uiso 0.621(5) 1 calc R U P E 1
C41_6 C 0.45522(5) 0.8570(3) 0.54698(10) 0.0412(10) Uani 0.621(5) 1 d G U P E 1
H41_6 H 0.478075 0.876004 0.581753 0.049 Uiso 0.621(5) 1 calc R U P E 1
C42_6 C 0.44722(5) 0.7438(2) 0.52817(12) 0.0351(8) Uani 0.621(5) 1 d G U P E 1
C43_6 C 0.47438(9) 0.6521(3) 0.56798(15) 0.0409(8) Uani 0.621(5) 1 d . U P E 1
H43A_6 H 0.483781 0.670086 0.610246 0.049 Uiso 0.621(5) 1 calc R U P E 1
H43B_6 H 0.461842 0.577273 0.558483 0.049 Uiso 0.621(5) 1 calc R U P E 1
C44_6 C 0.50588(10) 0.6434(4) 0.56015(16) 0.0490(9) Uani 0.621(5) 1 d . U P E 1
H44A_6 H 0.523472 0.587366 0.588513 0.073 Uiso 0.621(5) 1 calc R U P E 1
H44B_6 H 0.517664 0.718288 0.567591 0.073 Uiso 0.621(5) 1 calc R U P E 1
H44C_6 H 0.496954 0.618856 0.519275 0.073 Uiso 0.621(5) 1 calc R U P E 1
C37_1 C 0.35194(5) 0.76499(18) 0.39166(9) 0.0405(4) Uani 1 1 d . . . . .
H37A_1 H 0.341014 0.708608 0.405085 0.049 Uiso 1 1 calc R U . . .
H37B_1 H 0.356129 0.725551 0.363106 0.049 Uiso 1 1 calc R U . . .
C38_1 C 0.32475(6) 0.8603(2) 0.35879(11) 0.0569(6) Uani 1 1 d . . . . .
H38A_1 H 0.302461 0.828488 0.324333 0.085 Uiso 1 1 calc R U . . .
H38B_1 H 0.335095 0.916872 0.345012 0.085 Uiso 1 1 calc R U . . .
H38C_1 H 0.319106 0.897239 0.385746 0.085 Uiso 1 1 calc R U . . .
C35_7 C 0.4183(2) 0.7244(7) 0.4765(4) 0.052(2) Uani 0.379(5) 1 d . U P E -1
C40_7 C 0.4314(2) 0.9485(8) 0.5065(4) 0.0545(18) Uani 0.379(5) 1 d . U P E -1
H40_7 H 0.436374 1.027238 0.516664 0.065 Uiso 0.379(5) 1 calc R U P E -1
C41_7 C 0.4589(2) 0.8715(8) 0.5339(3) 0.0557(18) Uani 0.379(5) 1 d . U P E -1
H41_7 H 0.482354 0.898149 0.563920 0.067 Uiso 0.379(5) 1 calc R U P E -1
C42_7 C 0.4544(2) 0.7561(9) 0.5202(4) 0.0593(18) Uani 0.379(5) 1 d . U P E -1
C43_7 C 0.4845(2) 0.6677(8) 0.5504(3) 0.0634(17) Uani 0.379(5) 1 d . U P E -1
H43A_7 H 0.474063 0.592447 0.531862 0.076 Uiso 0.379(5) 1 calc R U P E -1
H43B_7 H 0.502943 0.686936 0.541371 0.076 Uiso 0.379(5) 1 calc R U P E -1
C44_7 C 0.50332(18) 0.6545(7) 0.6158(3) 0.0699(18) Uani 0.379(5) 1 d . U P E -1
H44A_7 H 0.523395 0.599991 0.630115 0.105 Uiso 0.379(5) 1 calc R U P E -1
H44B_7 H 0.486165 0.625855 0.625562 0.105 Uiso 0.379(5) 1 calc R U P E -1
H44C_7 H 0.512907 0.728760 0.635171 0.105 Uiso 0.379(5) 1 calc R U P E -1

loop_
_atom_site_aniso_label
_atom_site_aniso_U_11
_atom_site_aniso_U_22
_atom_site_aniso_U_33
_atom_site_aniso_U_23
_atom_site_aniso_U_13
_atom_site_aniso_U_12
F1_5 0.0353(11) 0.066(3) 0.0236(12) 0.0069(15) 0.0033(9) 0.0018(16)
F2_5 0.040(2) 0.063(3) 0.054(3) -0.016(2) -0.0005(16) 0.025(2)
F3_5 0.0267(12) 0.0532(17) 0.049(3) 0.0083(19) 0.0098(17) -0.0010(11)
F1_51 0.042(3) 0.071(5) 0.034(4) 0.021(4) 0.013(3) 0.005(4)
F2_51 0.020(3) 0.057(5) 0.034(3) -0.003(3) 0.013(3) 0.010(3)
F3_51 0.034(5) 0.044(4) 0.032(4) -0.009(4) -0.005(3) 0.003(4)
C24_4 0.062(2) 0.0348(17) 0.0596(19) -0.0055(15) 0.0419(19) -0.0053(15)
F4_4 0.061(2) 0.041(2) 0.054(2) -0.0125(16) 0.0455(19) -0.0105(17)
F5_4 0.063(2) 0.0355(18) 0.064(2) -0.0095(16) 0.0390(19) -0.0107(15)
F6_4 0.072(3) 0.032(2) 0.067(2) -0.0011(17) 0.032(2) 0.0051(18)
C24_41 0.0590(17) 0.0362(15) 0.0777(19) -0.0080(14) 0.0450(17) -0.0048(13)
F4_41 0.070(2) 0.0464(19) 0.071(2) -0.0182(15) 0.0430(19) -0.0086(17)
F5_41 0.0624(19) 0.0358(15) 0.091(2) -0.0100(16) 0.0440(18) -0.0097(13)
F6_41 0.0547(18) 0.0301(17) 0.075(2) -0.0026(15) 0.0439(17) 0.0028(12)
C24_411 0.083(11) 0.022(6) 0.074(10) -0.011(6) 0.050(9) -0.008(7)
F4_411 0.086(11) 0.025(7) 0.071(10) -0.008(7) 0.056(9) -0.013(7)
F5_411 0.081(11) 0.014(6) 0.069(10) -0.010(7) 0.048(9) -0.010(7)
F6_411 0.085(11) 0.027(7) 0.079(11) -0.013(7) 0.051(9) -0.004(7)
C1_1 0.0196(7) 0.0422(10) 0.0159(7) 0.0018(7) 0.0057(6) 0.0058(7)
B1_1 0.0166(8) 0.0397(11) 0.0151(8) 0.0012(7) 0.0063(7) 0.0063(7)
N1_1 0.0213(7) 0.0438(9) 0.0181(6) -0.0019(6) 0.0091(5) 0.0008(6)
B2_1 0.0147(8) 0.0414(11) 0.0125(7) 0.0046(7) 0.0035(6) 0.0062(7)
C2_1 0.0206(7) 0.0375(9) 0.0184(7) 0.0048(6) 0.0093(6) 0.0053(7)
N3_1 0.0182(6) 0.0400(8) 0.0158(6) 0.0007(5) 0.0053(5) -0.0027(6)
C3_1 0.0214(8) 0.0440(10) 0.0168(7) 0.0039(7) 0.0072(6) 0.0046(7)
N4_1 0.0179(6) 0.0388(8) 0.0149(6) -0.0001(5) 0.0060(5) -0.0045(6)
C5_1 0.0250(8) 0.0521(11) 0.0208(8) -0.0009(7) 0.0135(7) -0.0011(8)
C6_1 0.0185(7) 0.0313(8) 0.0166(7) 0.0001(6) 0.0065(6) 0.0029(6)
C7_1 0.0223(8) 0.0440(10) 0.0194(7) 0.0013(7) 0.0081(6) -0.0048(7)
C8_1 0.0224(8) 0.0422(10) 0.0191(7) 0.0015(7) 0.0083(6) -0.0063(7)
C4_1 0.0272(8) 0.0513(11) 0.0235(8) -0.0023(8) 0.0134(7) -0.0031(8)
N2_1 0.0316(7) 0.0426(9) 0.0197(6) -0.0003(6) 0.0119(6) 0.0023(6)
C9_1 0.0245(8) 0.0470(11) 0.0214(8) -0.0041(7) 0.0119(7) 0.0023(7)
C10_1 0.0267(9) 0.0533(12) 0.0221(8) -0.0004(7) 0.0133(7) 0.0060(8)
C11_1 0.0211(8) 0.0525(11) 0.0208(8) 0.0016(7) 0.0099(7) 0.0054(8)
C12_1 0.0300(9) 0.0541(12) 0.0238(8) -0.0013(8) 0.0143(7) 0.0115(8)
C13_1 0.0306(9) 0.0504(11) 0.0178(7) -0.0027(7) 0.0110(7) 0.0069(8)
C14_1 0.0248(8) 0.0417(10) 0.0223(8) 0.0020(7) 0.0101(7) 0.0054(7)
C15_1 0.0274(9) 0.0470(11) 0.0304(9) -0.0057(8) 0.0109(7) 0.0081(8)
C16_1 0.0271(9) 0.0533(12) 0.0249(8) -0.0070(8) 0.0094(7) 0.0046(8)
C17_1 0.0287(8) 0.0315(9) 0.0254(8) 0.0062(7) 0.0170(7) 0.0026(7)
C18_1 0.0279(9) 0.0334(10) 0.0516(11) 0.0005(8) 0.0215(8) -0.0003(8)
C19_1 0.0376(10) 0.0329(10) 0.0695(14) 0.0005(9) 0.0325(10) 0.0042(8)
C20_1 0.0455(11) 0.0306(10) 0.0488(11) 0.0027(8) 0.0325(9) 0.0009(8)
C21_1 0.0425(10) 0.0476(11) 0.0272(9) -0.0037(8) 0.0173(8) 0.0019(9)
C22_1 0.0324(9) 0.0509(11) 0.0229(8) 0.0006(8) 0.0120(7) 0.0102(8)
C23_1 0.0283(9) 0.0414(10) 0.0275(8) 0.0002(7) 0.0093(7) 0.0042(8)
C45_1 0.0188(7) 0.0389(9) 0.0157(7) -0.0003(6) 0.0052(6) -0.0039(7)
C46_1 0.0266(8) 0.0399(10) 0.0258(8) -0.0035(7) 0.0093(7) -0.0028(7)
C47_8 0.0482(17) 0.0368(13) 0.0399(15) -0.0066(10) 0.0206(11) 0.0048(11)
C48_8 0.0615(14) 0.0404(13) 0.0489(13) -0.0022(10) 0.0362(11) 0.0024(11)
C47_81 0.023(8) 0.115(18) 0.063(14) 0.018(12) 0.008(8) 0.012(9)
C48_81 0.028(8) 0.115(18) 0.064(14) 0.017(12) 0.005(8) 0.012(9)
C49_1 0.0343(10) 0.0472(11) 0.0254(9) -0.0122(8) 0.0097(8) -0.0088(8)
C50_1 0.0231(8) 0.0567(12) 0.0190(8) -0.0021(8) 0.0035(7) -0.0068(8)
C51_1 0.0195(8) 0.0458(10) 0.0224(8) 0.0042(7) 0.0070(6) 0.0005(7)
C52_1 0.0188(7) 0.0382(9) 0.0197(7) 0.0000(6) 0.0092(6) -0.0038(7)
C53_1 0.0301(9) 0.0412(10) 0.0271(8) -0.0017(7) 0.0147(7) -0.0007(8)
C54_1 0.0319(9) 0.0425(11) 0.0398(10) -0.0024(8) 0.0111(8) 0.0040(8)
C55_1 0.0224(8) 0.0437(10) 0.0126(7) 0.0018(6) 0.0052(6) -0.0083(7)
C56_1 0.0357(9) 0.0419(10) 0.0170(7) 0.0017(7) 0.0112(7) -0.0090(8)
C57_1 0.0495(11) 0.0387(10) 0.0244(8) 0.0005(7) 0.0181(8) 0.0000(9)
C58_1 0.0677(14) 0.0624(14) 0.0355(10) -0.0004(10) 0.0321(11) 0.0124(12)
C59_1 0.0546(12) 0.0475(12) 0.0199(8) -0.0038(8) 0.0138(8) -0.0187(10)
C60_1 0.0347(10) 0.0701(15) 0.0209(8) 0.0020(9) 0.0037(8) -0.0254(10)
C61_1 0.0241(9) 0.0728(15) 0.0192(8) 0.0062(9) 0.0040(7) -0.0123(9)
C62_1 0.0221(8) 0.0543(11) 0.0163(7) 0.0063(7) 0.0063(6) -0.0060(8)
C63_1 0.0246(8) 0.0627(13) 0.0260(8) 0.0078(8) 0.0103(7) 0.0057(9)
C64_1 0.0288(10) 0.0661(15) 0.0444(11) 0.0174(10) 0.0102(9) 0.0041(10)
C25_1 0.0255(8) 0.0443(9) 0.0223(7) -0.0038(7) 0.0120(6) 0.0017(7)
C26_1 0.0331(8) 0.0578(10) 0.0452(9) -0.0187(8) 0.0100(7) 0.0089(8)
C29_1 0.0417(9) 0.0561(10) 0.0461(9) -0.0199(8) 0.0125(8) 0.0070(8)
C30_1 0.0345(8) 0.0500(10) 0.0307(8) -0.0080(7) 0.0140(7) -0.0041(7)
C31_1 0.0253(8) 0.0477(10) 0.0241(7) -0.0007(7) 0.0119(6) -0.0013(7)
C32_1 0.0245(8) 0.0399(10) 0.0177(7) 0.0037(7) 0.0115(6) 0.0030(7)
C27_2 0.037(3) 0.030(3) 0.028(3) 0.006(2) 0.015(3) 0.006(2)
C28_2 0.036(3) 0.065(4) 0.048(3) 0.008(3) 0.025(2) 0.009(2)
C27_3 0.0371(19) 0.034(2) 0.042(2) 0.0020(17) 0.0258(17) 0.0055(15)
C28_3 0.039(2) 0.0360(19) 0.038(2) 0.0004(16) 0.0175(19) 0.0067(16)
C33_1 0.0216(8) 0.0421(10) 0.0216(8) 0.0042(7) 0.0090(6) 0.0060(7)
C34_1 0.0318(9) 0.0475(11) 0.0279(9) 0.0068(8) 0.0081(7) 0.0113(8)
C35_1 0.0243(17) 0.0337(19) 0.0183(17) -0.0016(14) 0.0106(14) -0.0065(14)
C36_1 0.0324(9) 0.0458(11) 0.0317(9) 0.0025(8) 0.0200(8) -0.0025(8)
C39_1 0.0449(11) 0.0451(12) 0.0466(11) 0.0003(9) 0.0284(10) -0.0013(9)
C40_6 0.047(2) 0.045(2) 0.043(2) -0.0098(16) 0.0261(16) -0.0105(16)
C41_6 0.0380(15) 0.0499(17) 0.0327(16) -0.0077(14) 0.0174(13) -0.0124(13)
C42_6 0.0276(14) 0.0475(16) 0.0286(14) -0.0060(12) 0.0143(12) -0.0086(12)
C43_6 0.0304(14) 0.0581(17) 0.0331(14) -0.0091(12) 0.0167(12) -0.0071(12)
C44_6 0.0312(17) 0.070(2) 0.0434(16) -0.0053(15) 0.0191(13) -0.0038(15)
C37_1 0.0317(9) 0.0478(12) 0.0400(10) 0.0048(9) 0.0183(8) 0.0006(8)
C38_1 0.0409(12) 0.0631(15) 0.0536(13) 0.0036(11) 0.0173(10) 0.0113(11)
C35_7 0.047(3) 0.071(4) 0.035(3) -0.008(3) 0.020(2) -0.004(3)
C40_7 0.054(3) 0.071(4) 0.044(3) -0.015(3) 0.030(2) -0.012(3)
C41_7 0.052(3) 0.075(3) 0.037(2) -0.016(2) 0.022(2) -0.010(2)
C42_7 0.046(2) 0.079(3) 0.041(2) -0.013(2) 0.015(2) 0.000(2)
C43_7 0.043(3) 0.090(3) 0.046(2) -0.012(2) 0.016(2) 0.013(2)
C44_7 0.050(3) 0.097(4) 0.053(3) 0.004(3) 0.022(2) 0.014(3)

loop_
_atom_type_symbol
_atom_type_description
_atom_type_scat_dispersion_real
_atom_type_scat_dispersion_imag
_atom_type_scat_source
C C 0.0033 0.0016 'International Tables Vol C Tables 4.2.6.8 and 6.1.1.4'
H H 0.0000 0.0000 'International Tables Vol C Tables 4.2.6.8 and 6.1.1.4'
B B 0.0013 0.0007 'International Tables Vol C Tables 4.2.6.8 and 6.1.1.4'
N N 0.0061 0.0033 'International Tables Vol C Tables 4.2.6.8 and 6.1.1.4'
F F 0.0171 0.0103 'International Tables Vol C Tables 4.2.6.8 and 6.1.1.4'

loop_
_exptl_crystal_face_index_h
_exptl_crystal_face_index_k
_exptl_crystal_face_index_l
_exptl_crystal_face_perp_dist
-1.00 -1.00 -1.00 0.0900
1.00 1.00 1.00 0.0810
0.00 -1.00 -1.00 0.0990
0.00 1.00 1.00 0.0880
1.00 -1.00 -1.00 0.1110
-1.00 1.00 1.00 0.1040
-1.00 -1.00 0.00 0.0990
1.00 1.00 0.00 0.0980
0.00 1.00 0.00 0.1020
-1.00 1.00 0.00 0.1060
-1.00 0.00 0.00 0.1260
1.00 -1.00 1.00 0.1170
-1.00 1.00 -1.00 0.1150
0.00 -1.00 1.00 0.1170
0.00 1.00 -1.00 0.1100
-1.00 -1.00 1.00 0.1180
1.00 0.00 1.00 0.0630
-1.00 0.00 -1.00 0.1070
0.00 0.00 -1.00 0.0850
0.00 0.00 1.00 0.0730
-1.00 0.00 1.00 0.0810
1.00 0.00 -1.00 0.0770

loop_
_geom_angle_atom_site_label_1
_geom_angle_atom_site_label_2
_geom_angle_atom_site_label_3
_geom_angle
F4_41 C24_4 F5_41 113.1(8)
F4_41 C24_4 F6_4 112.9(9)
F5_41 C24_4 F6_4 85.3(7)
F4_41 C24_4 F5_4 91.1(7)
F5_41 C24_4 F5_4 26.2(3)
F6_4 C24_4 F5_4 107.2(8)
F4_41 C24_4 F4_4 13.0(5)
F5_41 C24_4 F4_4 125.4(8)
F6_4 C24_4 F4_4 107.1(11)
F5_4 C24_4 F4_4 104.0(8)
F4_41 C24_4 F6_41 105.4(8)
F5_41 C24_4 F6_41 102.6(7)
F6_4 C24_4 F6_41 17.3(4)
F5_4 C24_4 F6_41 123.9(8)
F4_4 C24_4 F6_41 96.7(9)
F4_41 C24_4 C20_1 117.4(8)
F5_41 C24_4 C20_1 111.6(9)
F6_4 C24_4 C20_1 112.2(7)
F5_4 C24_4 C20_1 114.0(8)
F4_4 C24_4 C20_1 111.7(8)
F6_41 C24_4 C20_1 105.0(7)
C24_4 F4_4 C24_41 4.0(8)
F5_41 F5_4 C24_4 70.5(10)
F5_41 F5_4 C24_41 66.0(8)
C24_4 F5_4 C24_41 4.6(8)
C24_41 F6_4 C24_4 4.5(7)
F6_4 C24_41 F5_41 88.1(7)
F6_4 C24_41 F4_41 111.5(9)
F5_41 C24_41 F4_41 104.8(7)
F6_4 C24_41 F6_41 18.5(4)
F5_41 C24_41 F6_41 106.6(6)
F4_41 C24_41 F6_41 104.7(9)
F6_4 C24_41 F5_4 107.8(7)
F5_41 C24_41 F5_4 24.9(3)
F4_41 C24_41 F5_4 83.4(6)
F6_41 C24_41 F5_4 125.3(7)
F6_4 C24_41 F4_4 106.7(7)
F5_41 C24_41 F4_4 116.7(7)
F4_41 C24_41 F4_4 12.4(5)
F6_41 C24_41 F4_4 96.8(7)
F5_4 C24_41 F4_4 95.8(6)
F6_4 C24_41 C20_1 121.5(8)
F5_41 C24_41 C20_1 113.5(7)
F4_41 C24_41 C20_1 113.6(7)
F6_41 C24_41 C20_1 112.8(6)
F5_4 C24_41 C20_1 112.5(7)
F4_4 C24_41 C20_1 109.3(7)
C24_4 F4_41 C24_41 3.5(10)
F5_4 F5_41 C24_4 83.4(10)
F5_4 F5_41 C24_41 89.1(10)
C24_4 F5_41 C24_41 5.9(8)
C24_41 F6_41 C24_4 4.0(7)
F4_411 C24_411 F5_411 109(2)
F4_411 C24_411 F6_411 104(2)
F5_411 C24_411 F6_411 109(2)
F4_411 C24_411 C20_1 107.5(17)
F5_411 C24_411 C20_1 113.4(16)
F6_411 C24_411 C20_1 113(2)
B2_1 C1_1 B1_1 101.95(14)
B2_1 C1_1 H1A_1 111.4
B1_1 C1_1 H1A_1 111.4
B2_1 C1_1 H1AB_1 111.4
B1_1 C1_1 H1AB_1 111.4
H1A_1 C1_1 H1AB_1 109.2
N1_1 B1_1 C9_1 110.98(13)
N1_1 B1_1 C1_1 117.23(13)
C9_1 B1_1 C1_1 109.76(14)
N1_1 B1_1 C3_1 110.26(14)
C9_1 B1_1 C3_1 104.84(13)
C1_1 B1_1 C3_1 102.79(13)
C25_1 N1_1 C5_1 114.38(12)
C25_1 N1_1 B1_1 123.51(13)
C5_1 N1_1 B1_1 117.03(14)
C2_1 B2_1 C1_1 115.00(14)
C2_1 B2_1 C6_1 128.13(15)
C1_1 B2_1 C6_1 116.76(15)
C3_1 C2_1 C17_1 126.76(15)
C3_1 C2_1 B2_1 105.23(15)
C17_1 C2_1 B2_1 127.96(14)
C6_1 N3_1 C45_1 126.53(13)
C6_1 N3_1 C7_1 111.81(12)
C45_1 N3_1 C7_1 119.52(12)
N2_1 C3_1 C2_1 129.83(17)
N2_1 C3_1 B1_1 116.65(14)
C2_1 C3_1 B1_1 113.52(15)
C6_1 N4_1 C55_1 127.38(13)
C6_1 N4_1 C8_1 112.17(13)
C55_1 N4_1 C8_1 120.32(12)
N1_1 C5_1 C4_1 111.36(13)
N1_1 C5_1 H5A_1 109.4
C4_1 C5_1 H5A_1 109.4
N1_1 C5_1 H5AB_1 109.4
C4_1 C5_1 H5AB_1 109.4
H5A_1 C5_1 H5AB_1 108.0
N4_1 C6_1 N3_1 109.34(13)
N4_1 C6_1 B2_1 125.11(13)
N3_1 C6_1 B2_1 124.61(13)
N3_1 C7_1 C8_1 102.57(12)
N3_1 C7_1 H7A_1 111.3
C8_1 C7_1 H7A_1 111.3
N3_1 C7_1 H7AB_1 111.3
C8_1 C7_1 H7AB_1 111.3
H7A_1 C7_1 H7AB_1 109.2
N4_1 C8_1 C7_1 102.12(12)
N4_1 C8_1 H8A_1 111.3
C7_1 C8_1 H8A_1 111.3
N4_1 C8_1 H8AB_1 111.3
C7_1 C8_1 H8AB_1 111.3
H8A_1 C8_1 H8AB_1 109.2
N2_1 C4_1 C5_1 110.93(14)
N2_1 C4_1 H4A_1 109.5
C5_1 C4_1 H4A_1 109.5
N2_1 C4_1 H4AB_1 109.5
C5_1 C4_1 H4AB_1 109.5
H4A_1 C4_1 H4AB_1 108.0
C3_1 N2_1 C35_1 124.47(17)
C3_1 N2_1 C4_1 116.32(15)
C35_1 N2_1 C4_1 119.14(17)
C3_1 N2_1 C35_7 132.1(4)
C35_1 N2_1 C35_7 8.1(4)
C4_1 N2_1 C35_7 111.3(4)
C10_1 C9_1 B1_1 176.2(2)
C9_1 C10_1 C11_1 178.5(2)
C16_1 C11_1 C12_1 118.01(15)
C16_1 C11_1 C10_1 121.56(16)
C12_1 C11_1 C10_1 120.42(16)
C13_1 C12_1 C11_1 120.94(17)
C13_1 C12_1 H12_1 119.5
C11_1 C12_1 H12_1 119.5
C12_1 C13_1 C14_1 119.99(16)
C12_1 C13_1 H13_1 120.0
C14_1 C13_1 H13_1 120.0
C15_1 C14_1 C13_1 120.13(15)
C15_1 C14_1 C23_1 121.48(16)
C13_1 C14_1 C23_1 118.39(15)
C16_1 C15_1 C14_1 119.88(17)
C16_1 C15_1 H15_1 120.1
C14_1 C15_1 H15_1 120.1
C15_1 C16_1 C11_1 121.04(16)
C15_1 C16_1 H16_1 119.5
C11_1 C16_1 H16_1 119.5
C22_1 C17_1 C18_1 116.76(17)
C22_1 C17_1 C2_1 122.56(15)
C18_1 C17_1 C2_1 120.67(15)
C19_1 C18_1 C17_1 121.93(18)
C19_1 C18_1 H18_1 119.0
C17_1 C18_1 H18_1 119.0
C20_1 C19_1 C18_1 119.99(18)
C20_1 C19_1 H19_1 120.0
C18_1 C19_1 H19_1 120.0
C19_1 C20_1 C21_1 119.16(18)
C19_1 C20_1 C24_41 119.5(4)
C21_1 C20_1 C24_41 121.3(4)
C19_1 C20_1 C24_411 120.0(12)
C21_1 C20_1 C24_411 119.9(12)
C19_1 C20_1 C24_4 123.1(5)
C21_1 C20_1 C24_4 117.5(5)
C24_41 C20_1 C24_4 4.9(7)
C22_1 C21_1 C20_1 120.23(18)
C22_1 C21_1 H21_1 119.9
C20_1 C21_1 H21_1 119.9
C21_1 C22_1 C17_1 121.91(17)
C21_1 C22_1 H22_1 119.0
C17_1 C22_1 H22_1 119.0
F3_51 C23_1 F2_5 114.3(12)
F3_51 C23_1 F1_51 106.8(12)
F2_5 C23_1 F1_51 90.4(10)
F3_51 C23_1 F2_51 107.1(15)
F2_5 C23_1 F2_51 10.4(12)
F1_51 C23_1 F2_51 99.9(13)
F3_51 C23_1 F1_5 92.0(12)
F2_5 C23_1 F1_5 107.9(4)
F1_51 C23_1 F1_5 19.1(10)
F2_51 C23_1 F1_5 116.6(9)
F3_51 C23_1 F3_5 12.3(16)
F2_5 C23_1 F3_5 106.6(6)
F1_51 C23_1 F3_5 117.5(10)
F2_51 C23_1 F3_5 98.2(10)
F1_5 C23_1 F3_5 103.9(4)
F3_51 C23_1 C14_1 115.0(11)
F2_5 C23_1 C14_1 113.7(4)
F1_51 C23_1 C14_1 114.0(8)
F2_51 C23_1 C14_1 112.9(9)
F1_5 C23_1 C14_1 111.7(3)
F3_5 C23_1 C14_1 112.4(4)
C46_1 C45_1 C52_1 122.20(14)
C46_1 C45_1 N3_1 118.97(15)
C52_1 C45_1 N3_1 118.57(15)
C45_1 C46_1 C49_1 117.44(17)
C45_1 C46_1 C47_8 124.07(18)
C49_1 C46_1 C47_8 118.48(19)
C45_1 C46_1 C47_81 113.1(8)
C49_1 C46_1 C47_81 127.6(10)
C47_8 C46_1 C47_81 17.3(10)
C48_81 C47_8 C46_1 132.5(14)
C48_81 C47_8 C48_8 71.3(15)
C46_1 C47_8 C48_8 112.4(3)
C48_81 C47_8 H47A_8 113.9
C46_1 C47_8 H47A_8 109.1
C48_8 C47_8 H47A_8 109.1
C48_81 C47_8 H47B_8 38.6
C46_1 C47_8 H47B_8 109.1
C48_8 C47_8 H47B_8 109.1
H47A_8 C47_8 H47B_8 107.8
C47_81 C48_8 C47_8 17.2(12)
C47_81 C48_8 C48_81 53.9(12)
C47_8 C48_8 C48_81 37.8(5)
C47_81 C48_8 H48A_8 112.1
C47_8 C48_8 H48A_8 109.5
C48_81 C48_8 H48A_8 85.2
C47_81 C48_8 H48B_8 121.7
C47_8 C48_8 H48B_8 109.5
C48_81 C48_8 H48B_8 92.1
H48A_8 C48_8 H48B_8 109.5
C47_81 C48_8 H48C_8 93.0
C47_8 C48_8 H48C_8 109.5
C48_81 C48_8 H48C_8 146.8
H48A_8 C48_8 H48C_8 109.5
H48B_8 C48_8 H48C_8 109.5
C48_81 C47_81 C48_8 64.7(16)
C48_81 C47_81 C46_1 105(3)
C48_8 C47_81 C46_1 114(2)
C48_81 C47_81 H47A_81 110.7
C48_8 C47_81 H47A_81 134.3
C46_1 C47_81 H47A_81 110.7
C48_81 C47_81 H47B_81 110.7
C48_8 C47_81 H47B_81 46.9
C46_1 C47_81 H47B_81 110.7
H47A_81 C47_81 H47B_81 108.8
C47_8 C48_81 C47_81 12(2)
C47_8 C48_81 C48_8 70.9(14)
C47_81 C48_81 C48_8 61(2)
C47_8 C48_81 H48A_81 115.1
C47_81 C48_81 H48A_81 109.5
C48_8 C48_81 H48A_81 110.7
C47_8 C48_81 H48B_81 97.0
C47_81 C48_81 H48B_81 109.5
C48_8 C48_81 H48B_81 139.4
H48A_81 C48_81 H48B_81 109.5
C47_8 C48_81 H48C_81 115.5
C47_81 C48_81 H48C_81 109.5
C48_8 C48_81 H48C_81 50.6
H48A_81 C48_81 H48C_81 109.5
H48B_81 C48_81 H48C_81 109.5
C50_1 C49_1 C46_1 121.30(17)
C50_1 C49_1 H49_1 119.3
C46_1 C49_1 H49_1 119.3
C49_1 C50_1 C51_1 120.41(15)
C49_1 C50_1 H50_1 119.8
C51_1 C50_1 H50_1 119.8
C50_1 C51_1 C52_1 120.91(17)
C50_1 C51_1 H51_1 119.5
C52_1 C51_1 H51_1 119.5
C51_1 C52_1 C45_1 117.71(16)
C51_1 C52_1 C53_1 120.16(16)
C45_1 C52_1 C53_1 122.09(14)
C52_1 C53_1 C54_1 115.24(14)
C52_1 C53_1 H53A_1 108.5
C54_1 C53_1 H53A_1 108.5
C52_1 C53_1 H53B_1 108.5
C54_1 C53_1 H53B_1 108.5
H53A_1 C53_1 H53B_1 107.5
C53_1 C54_1 H54A_1 109.5
C53_1 C54_1 H54B_1 109.5
H54A_1 C54_1 H54B_1 109.5
C53_1 C54_1 H54C_1 109.5
H54A_1 C54_1 H54C_1 109.5
H54B_1 C54_1 H54C_1 109.5
C56_1 C55_1 C62_1 123.22(15)
C56_1 C55_1 N4_1 117.52(15)
C62_1 C55_1 N4_1 119.21(16)
C55_1 C56_1 C59_1 117.12(18)
C55_1 C56_1 C57_1 123.40(15)
C59_1 C56_1 C57_1 119.48(18)
C56_1 C57_1 C58_1 113.62(16)
C56_1 C57_1 H57A_1 108.8
C58_1 C57_1 H57A_1 108.8
C56_1 C57_1 H57B_1 108.8
C58_1 C57_1 H57B_1 108.8
H57A_1 C57_1 H57B_1 107.7
C57_1 C58_1 H58A_1 109.5
C57_1 C58_1 H58B_1 109.5
H58A_1 C58_1 H58B_1 109.5
C57_1 C58_1 H58C_1 109.5
H58A_1 C58_1 H58C_1 109.5
H58B_1 C58_1 H58C_1 109.5
C60_1 C59_1 C56_1 120.8(2)
C60_1 C59_1 H59_1 119.6
C56_1 C59_1 H59_1 119.6
C61_1 C60_1 C59_1 120.58(17)
C61_1 C60_1 H60_1 119.7
C59_1 C60_1 H60_1 119.7
C60_1 C61_1 C62_1 121.49(19)
C60_1 C61_1 H61_1 119.3
C62_1 C61_1 H61_1 119.3
C61_1 C62_1 C55_1 116.71(18)
C61_1 C62_1 C63_1 120.92(17)
C55_1 C62_1 C63_1 122.37(15)
C62_1 C63_1 C64_1 115.15(16)
C62_1 C63_1 H63A_1 108.5
C64_1 C63_1 H63A_1 108.5
C62_1 C63_1 H63B_1 108.5
C64_1 C63_1 H63B_1 108.5
H63A_1 C63_1 H63B_1 107.5
C63_1 C64_1 H64A_1 109.5
C63_1 C64_1 H64B_1 109.5
H64A_1 C64_1 H64B_1 109.5
C63_1 C64_1 H64C_1 109.5
H64A_1 C64_1 H64C_1 109.5
H64B_1 C64_1 H64C_1 109.5
C26_1 C25_1 C32_1 120.0
C26_1 C25_1 N1_1 118.07(9)
C32_1 C25_1 N1_1 121.92(9)
C25_1 C26_1 C29_1 120.0
C25_1 C26_1 C27_3 118.82(16)
C29_1 C26_1 C27_3 119.68(15)
C25_1 C26_1 C27_2 123.04(19)
C29_1 C26_1 C27_2 114.1(2)
C27_3 C26_1 C27_2 29.56(19)
C26_1 C29_1 C30_1 120.0
C26_1 C29_1 H29_1 120.0
C30_1 C29_1 H29_1 120.0
C31_1 C30_1 C29_1 120.0
C31_1 C30_1 H30_1 120.0
C29_1 C30_1 H30_1 120.0
C30_1 C31_1 C32_1 120.0
C30_1 C31_1 H31_1 120.0
C32_1 C31_1 H31_1 120.0
C31_1 C32_1 C25_1 120.0
C31_1 C32_1 C33_1 117.53(9)
C25_1 C32_1 C33_1 122.43(9)
C27_3 C27_2 C28_3 125.5(8)
C27_3 C27_2 C28_2 37.4(5)
C28_3 C27_2 C28_2 101.2(5)
C27_3 C27_2 C26_1 73.7(5)
C28_3 C27_2 C26_1 156.0(6)
C28_2 C27_2 C26_1 102.5(4)
C27_3 C27_2 H27A_2 100.2
C28_3 C27_2 H27A_2 55.3
C28_2 C27_2 H27A_2 111.3
C26_1 C27_2 H27A_2 111.3
C27_3 C27_2 H27B_2 144.8
C28_3 C27_2 H27B_2 62.8
C28_2 C27_2 H27B_2 111.3
C26_1 C27_2 H27B_2 111.3
H27A_2 C27_2 H27B_2 109.2
C27_3 C28_2 C27_2 28.4(3)
C27_3 C28_2 C28_3 51.6(4)
C27_2 C28_2 C28_3 27.6(2)
C27_3 C28_2 H28A_2 129.3
C27_2 C28_2 H28A_2 109.5
C28_3 C28_2 H28A_2 81.9
C27_3 C28_2 H28B_2 82.5
C27_2 C28_2 H28B_2 109.5
C28_3 C28_2 H28B_2 119.3
H28A_2 C28_2 H28B_2 109.5
C27_3 C28_2 H28C_2 112.2
C27_2 C28_2 H28C_2 109.5
C28_3 C28_2 H28C_2 122.5
H28A_2 C28_2 H28C_2 109.5
H28B_2 C28_2 H28C_2 109.5
C27_2 C27_3 C28_2 114.2(7)
C27_2 C27_3 C28_3 29.2(5)
C28_2 C27_3 C28_3 96.8(4)
C27_2 C27_3 C26_1 76.7(5)
C28_2 C27_3 C26_1 139.7(4)
C28_3 C27_3 C26_1 104.8(3)
C27_2 C27_3 H27A_3 114.5
C28_2 C27_3 H27A_3 28.9
C28_3 C27_3 H27A_3 110.8
C26_1 C27_3 H27A_3 110.8
C27_2 C27_3 H27B_3 129.6
C28_2 C27_3 H27B_3 92.1
C28_3 C27_3 H27B_3 110.8
C26_1 C27_3 H27B_3 110.8
H27A_3 C27_3 H27B_3 108.9
C27_2 C28_3 C27_3 25.3(4)
C27_2 C28_3 C28_2 51.1(4)
C27_3 C28_3 C28_2 31.6(2)
C27_2 C28_3 H28A_3 133.2
C27_3 C28_3 H28A_3 109.5
C28_2 C28_3 H28A_3 82.4
C27_2 C28_3 H28B_3 90.1
C27_3 C28_3 H28B_3 109.5
C28_2 C28_3 H28B_3 105.1
H28A_3 C28_3 H28B_3 109.5
C27_2 C28_3 H28C_3 102.5
C27_3 C28_3 H28C_3 109.5
C28_2 C28_3 H28C_3 136.3
H28A_3 C28_3 H28C_3 109.5
H28B_3 C28_3 H28C_3 109.5
C32_1 C33_1 C34_1 112.93(13)
C32_1 C33_1 H33A_1 109.0
C34_1 C33_1 H33A_1 109.0
C32_1 C33_1 H33B_1 109.0
C34_1 C33_1 H33B_1 109.0
H33A_1 C33_1 H33B_1 107.8
C33_1 C34_1 H34A_1 109.5
C33_1 C34_1 H34B_1 109.5
H34A_1 C34_1 H34B_1 109.5
C33_1 C34_1 H34C_1 109.5
H34A_1 C34_1 H34C_1 109.5
H34B_1 C34_1 H34C_1 109.5
C36_1 C35_1 C42_6 120.0
C36_1 C35_1 N2_1 122.17(16)
C42_6 C35_1 N2_1 117.76(16)
C36_1 C35_1 C42_7 116.4(4)
C42_6 C35_1 C42_7 17.5(4)
N2_1 C35_1 C42_7 117.6(4)
C35_1 C36_1 C39_1 120.0
C35_1 C36_1 C35_7 9.3(4)
C39_1 C36_1 C35_7 114.6(4)
C35_1 C36_1 C37_1 117.51(13)
C39_1 C36_1 C37_1 122.45(13)
C35_7 C36_1 C37_1 122.6(4)
C40_7 C39_1 C40_6 11.6(5)
C40_7 C39_1 C36_1 121.3(5)
C40_6 C39_1 C36_1 120.0
C40_7 C39_1 H39_1 117.4
C40_6 C39_1 H39_1 120.0
C36_1 C39_1 H39_1 120.0
C41_7 C40_6 C39_1 119.8(4)
C41_7 C40_6 C41_6 20.4(4)
C39_1 C40_6 C41_6 120.0
C41_7 C40_6 H40_6 116.2
C39_1 C40_6 H40_6 120.0
C41_6 C40_6 H40_6 120.0
C42_7 C41_6 C42_6 20.3(4)
C42_7 C41_6 C40_6 120.8(3)
C42_6 C41_6 C40_6 120.0
C42_7 C41_6 C40_7 115.8(5)
C42_6 C41_6 C40_7 119.2(3)
C40_6 C41_6 C40_7 10.7(5)
C42_7 C41_6 H41_6 115.2
C42_6 C41_6 H41_6 120.0
C40_6 C41_6 H41_6 120.0
C40_7 C41_6 H41_6 119.7
C35_7 C42_6 C41_6 117.5(4)
C35_7 C42_6 C35_1 8.9(5)
C41_6 C42_6 C35_1 120.0
C35_7 C42_6 C43_6 124.4(5)
C41_6 C42_6 C43_6 118.0(2)
C35_1 C42_6 C43_6 121.7(2)
C35_7 C42_6 C41_7 110.6(5)
C41_6 C42_6 C41_7 17.9(3)
C35_1 C42_6 C41_7 115.8(3)
C43_6 C42_6 C41_7 121.0(3)
C35_7 C42_6 C43_7 119.6(5)
C41_6 C42_6 C43_7 112.0(3)
C35_1 C42_6 C43_7 122.3(3)
C43_6 C42_6 C43_7 29.5(3)
C41_7 C42_6 C43_7 105.7(5)
C43_7 C43_6 C44_7 90.8(7)
C43_7 C43_6 C44_6 28.0(6)
C44_7 C43_6 C44_6 68.6(4)
C43_7 C43_6 C42_6 84.7(7)
C44_7 C43_6 C42_6 133.7(5)
C44_6 C43_6 C42_6 112.3(3)
C43_7 C43_6 C42_7 67.5(7)
C44_7 C43_6 C42_7 128.0(6)
C44_6 C43_6 C42_7 94.9(4)
C42_6 C43_6 C42_7 17.4(3)
C43_7 C43_6 H43A_6 125.7
C44_7 C43_6 H43A_6 41.4
C44_6 C43_6 H43A_6 109.2
C42_6 C43_6 H43A_6 109.2
C42_7 C43_6 H43A_6 116.5
C43_7 C43_6 H43B_6 116.5
C44_7 C43_6 H43B_6 113.9
C44_6 C43_6 H43B_6 109.2
C42_6 C43_6 H43B_6 109.2
C42_7 C43_6 H43B_6 118.1
H43A_6 C43_6 H43B_6 107.9
C43_7 C44_6 C43_6 26.2(7)
C43_7 C44_6 C44_7 68.3(6)
C43_6 C44_6 C44_7 46.7(3)
C43_7 C44_6 H44A_6 135.4
C43_6 C44_6 H44A_6 109.5
C44_7 C44_6 H44A_6 75.8
C43_7 C44_6 H44B_6 97.7
C43_6 C44_6 H44B_6 109.5
C44_7 C44_6 H44B_6 92.1
H44A_6 C44_6 H44B_6 109.5
C43_7 C44_6 H44C_6 93.0
C43_6 C44_6 H44C_6 109.5
C44_7 C44_6 H44C_6 153.5
H44A_6 C44_6 H44C_6 109.5
H44B_6 C44_6 H44C_6 109.5
C36_1 C37_1 C38_1 115.78(18)
C36_1 C37_1 H37A_1 108.3
C38_1 C37_1 H37A_1 108.3
C36_1 C37_1 H37B_1 108.3
C38_1 C37_1 H37B_1 108.3
H37A_1 C37_1 H37B_1 107.4
C37_1 C38_1 H38A_1 109.5
C37_1 C38_1 H38B_1 109.5
H38A_1 C38_1 H38B_1 109.5
C37_1 C38_1 H38C_1 109.5
H38A_1 C38_1 H38C_1 109.5
H38B_1 C38_1 H38C_1 109.5
C42_6 C35_7 C42_7 20.1(4)
C42_6 C35_7 C36_1 125.0(7)
C42_7 C35_7 C36_1 125.4(7)
C42_6 C35_7 N2_1 117.5(6)
C42_7 C35_7 N2_1 121.7(7)
C36_1 C35_7 N2_1 112.9(6)
C41_7 C40_7 C39_1 121.1(7)
C41_7 C40_7 C41_6 19.3(4)
C39_1 C40_7 C41_6 114.8(7)
C41_7 C40_7 H40_7 119.4
C39_1 C40_7 H40_7 119.5
C41_6 C40_7 H40_7 122.2
C40_7 C41_7 C40_6 11.8(5)
C40_7 C41_7 C42_7 123.3(7)
C40_6 C41_7 C42_7 121.5(6)
C40_7 C41_7 C42_6 115.9(6)
C40_6 C41_7 C42_6 110.7(6)
C42_7 C41_7 C42_6 17.8(4)
C40_7 C41_7 H41_7 118.4
C40_6 C41_7 H41_7 118.7
C42_7 C41_7 H41_7 118.4
C42_6 C41_7 H41_7 122.9
C41_6 C42_7 C41_7 20.4(4)
C41_6 C42_7 C35_7 110.9(7)
C41_7 C42_7 C35_7 114.1(7)
C41_6 C42_7 C43_7 122.7(6)
C41_7 C42_7 C43_7 124.5(7)
C35_7 C42_7 C43_7 121.4(8)
C41_6 C42_7 C35_1 109.6(6)
C41_7 C42_7 C35_1 115.1(6)
C35_7 C42_7 C35_1 6.3(4)
C43_7 C42_7 C35_1 119.7(7)
C41_6 C42_7 C43_6 112.5(5)
C41_7 C42_7 C43_6 125.6(6)
C35_7 C42_7 C43_6 109.5(7)
C43_7 C42_7 C43_6 30.0(4)
C35_1 C42_7 C43_6 105.1(6)
C43_6 C43_7 C44_6 125.8(11)
C43_6 C43_7 C44_7 55.4(6)
C44_6 C43_7 C44_7 78.3(6)
C43_6 C43_7 C42_7 82.5(8)
C44_6 C43_7 C42_7 149.6(11)
C44_7 C43_7 C42_7 117.6(7)
C43_6 C43_7 C42_6 65.8(6)
C44_6 C43_7 C42_6 165.7(11)
C44_7 C43_7 C42_6 106.6(6)
C42_7 C43_7 C42_6 16.9(4)
C43_6 C43_7 H43A_7 81.0
C44_6 C43_7 H43A_7 89.4
C44_7 C43_7 H43A_7 107.9
C42_7 C43_7 H43A_7 107.9
C42_6 C43_7 H43A_7 101.5
C43_6 C43_7 H43B_7 163.3
C44_6 C43_7 H43B_7 41.9
C44_7 C43_7 H43B_7 107.9
C42_7 C43_7 H43B_7 107.9
C42_6 C43_7 H43B_7 124.7
H43A_7 C43_7 H43B_7 107.2
C43_6 C44_7 C43_7 33.8(4)
C43_6 C44_7 C44_6 64.7(4)
C43_7 C44_7 C44_6 33.4(3)
C43_6 C44_7 H44A_7 126.7
C43_7 C44_7 H44A_7 109.5
C44_6 C44_7 H44A_7 78.5
C43_6 C44_7 H44B_7 75.9
C43_7 C44_7 H44B_7 109.5
C44_6 C44_7 H44B_7 133.8
H44A_7 C44_7 H44B_7 109.5
C43_6 C44_7 H44C_7 118.4
C43_7 C44_7 H44C_7 109.5
C44_6 C44_7 H44C_7 110.1
H44A_7 C44_7 H44C_7 109.5
H44B_7 C44_7 H44C_7 109.5

loop_
_geom_bond_atom_site_label_1
_geom_bond_atom_site_label_2
_geom_bond_distance
F1_5 C23_1 1.347(7)
F2_5 C23_1 1.319(9)
F3_5 C23_1 1.356(8)
F1_51 C23_1 1.334(17)
F2_51 C23_1 1.34(2)
F3_51 C23_1 1.30(2)
C24_4 F4_41 1.212(17)
C24_4 F5_41 1.295(15)
C24_4 F6_4 1.335(10)
C24_4 F5_4 1.365(10)
C24_4 F4_4 1.372(10)
C24_4 F6_41 1.477(14)
C24_4 C20_1 1.518(10)
F4_4 C24_41 1.465(16)
F5_4 F5_41 0.606(5)
F5_4 C24_41 1.441(13)
F6_4 C24_41 1.245(13)
C24_41 F5_41 1.317(9)
C24_41 F4_41 1.324(9)
C24_41 F6_41 1.384(8)
C24_41 C20_1 1.468(8)
C24_411 F4_411 1.352(15)
C24_411 F5_411 1.358(15)
C24_411 F6_411 1.361(15)
C24_411 C20_1 1.494(16)
C1_1 B2_1 1.582(2)
C1_1 B1_1 1.616(2)
C1_1 H1A_1 0.9900
C1_1 H1AB_1 0.9900
B1_1 N1_1 1.532(2)
B1_1 C9_1 1.588(2)
B1_1 C3_1 1.620(3)
N1_1 C25_1 1.4369(15)
N1_1 C5_1 1.451(2)
B2_1 C2_1 1.479(3)
B2_1 C6_1 1.606(2)
C2_1 C3_1 1.444(2)
C2_1 C17_1 1.479(2)
N3_1 C6_1 1.340(2)
N3_1 C45_1 1.4468(19)
N3_1 C7_1 1.476(2)
C3_1 N2_1 1.357(2)
N4_1 C6_1 1.3331(19)
N4_1 C55_1 1.4441(19)
N4_1 C8_1 1.476(2)
C5_1 C4_1 1.517(2)
C5_1 H5A_1 0.9900
C5_1 H5AB_1 0.9900
C7_1 C8_1 1.525(2)
C7_1 H7A_1 0.9900
C7_1 H7AB_1 0.9900
C8_1 H8A_1 0.9900
C8_1 H8AB_1 0.9900
C4_1 N2_1 1.481(2)
C4_1 H4A_1 0.9900
C4_1 H4AB_1 0.9900
N2_1 C35_1 1.411(2)
N2_1 C35_7 1.515(9)
C9_1 C10_1 1.204(2)
C10_1 C11_1 1.438(2)
C11_1 C16_1 1.395(3)
C11_1 C12_1 1.406(2)
C12_1 C13_1 1.378(2)
C12_1 H12_1 0.9500
C13_1 C14_1 1.386(2)
C13_1 H13_1 0.9500
C14_1 C15_1 1.385(2)
C14_1 C23_1 1.490(2)
C15_1 C16_1 1.385(2)
C15_1 H15_1 0.9500
C16_1 H16_1 0.9500
C17_1 C22_1 1.389(2)
C17_1 C18_1 1.393(2)
C18_1 C19_1 1.386(3)
C18_1 H18_1 0.9500
C19_1 C20_1 1.381(3)
C19_1 H19_1 0.9500
C20_1 C21_1 1.383(3)
C21_1 C22_1 1.382(3)
C21_1 H21_1 0.9500
C22_1 H22_1 0.9500
C45_1 C46_1 1.395(2)
C45_1 C52_1 1.407(2)
C46_1 C49_1 1.400(2)
C46_1 C47_8 1.512(4)
C46_1 C47_81 1.52(4)
C47_8 C48_81 1.000(14)
C47_8 C48_8 1.541(4)
C47_8 H47A_8 0.9900
C47_8 H47B_8 0.9900
C48_8 C47_81 1.50(4)
C48_8 C48_81 1.54(3)
C48_8 H48A_8 0.9800
C48_8 H48B_8 0.9800
C48_8 H48C_8 0.9800
C47_81 C48_81 1.38(3)
C47_81 H47A_81 0.9900
C47_81 H47B_81 0.9900
C48_81 H48A_81 0.9800
C48_81 H48B_81 0.9800
C48_81 H48C_81 0.9800
C49_1 C50_1 1.375(3)
C49_1 H49_1 0.9500
C50_1 C51_1 1.378(3)
C50_1 H50_1 0.9500
C51_1 C52_1 1.395(2)
C51_1 H51_1 0.9500
C52_1 C53_1 1.511(2)
C53_1 C54_1 1.523(3)
C53_1 H53A_1 0.9900
C53_1 H53B_1 0.9900
C54_1 H54A_1 0.9800
C54_1 H54B_1 0.9800
C54_1 H54C_1 0.9800
C55_1 C56_1 1.392(3)
C55_1 C62_1 1.403(2)
C56_1 C59_1 1.401(2)
C56_1 C57_1 1.508(3)
C57_1 C58_1 1.529(3)
C57_1 H57A_1 0.9900
C57_1 H57B_1 0.9900
C58_1 H58A_1 0.9800
C58_1 H58B_1 0.9800
C58_1 H58C_1 0.9800
C59_1 C60_1 1.380(3)
C59_1 H59_1 0.9500
C60_1 C61_1 1.370(3)
C60_1 H60_1 0.9500
C61_1 C62_1 1.395(2)
C61_1 H61_1 0.9500
C62_1 C63_1 1.504(3)
C63_1 C64_1 1.524(3)
C63_1 H63A_1 0.9900
C63_1 H63B_1 0.9900
C64_1 H64A_1 0.9800
C64_1 H64B_1 0.9800
C64_1 H64C_1 0.9800
C25_1 C26_1 1.3900
C25_1 C32_1 1.3900
C26_1 C29_1 1.3900
C26_1 C27_3 1.549(3)
C26_1 C27_2 1.570(6)
C29_1 C30_1 1.3900
C29_1 H29_1 0.9500
C30_1 C31_1 1.3900
C30_1 H30_1 0.9500
C31_1 C32_1 1.3900
C31_1 H31_1 0.9500
C32_1 C33_1 1.5157(19)
C27_2 C27_3 0.796(5)
C27_2 C28_3 0.908(6)
C27_2 C28_2 1.524(8)
C27_2 H27A_2 0.9900
C27_2 H27B_2 0.9900
C28_2 C27_3 1.014(6)
C28_2 C28_3 1.920(6)
C28_2 H28A_2 0.9800
C28_2 H28B_2 0.9800
C28_2 H28C_2 0.9800
C27_3 C28_3 1.515(6)
C27_3 H27A_3 0.9900
C27_3 H27B_3 0.9900
C28_3 H28A_3 0.9800
C28_3 H28B_3 0.9800
C28_3 H28C_3 0.9800
C33_1 C34_1 1.531(2)
C33_1 H33A_1 0.9900
C33_1 H33B_1 0.9900
C34_1 H34A_1 0.9800
C34_1 H34B_1 0.9800
C34_1 H34C_1 0.9800
C35_1 C36_1 1.3900
C35_1 C42_6 1.3900
C35_1 C42_7 1.575(9)
C36_1 C39_1 1.3900
C36_1 C35_7 1.426(9)
C36_1 C37_1 1.512(2)
C39_1 C40_7 1.384(8)
C39_1 C40_6 1.3900
C39_1 H39_1 0.9500
C40_6 C41_7 1.366(11)
C40_6 C41_6 1.3900
C40_6 H40_6 0.9500
C41_6 C42_7 1.368(12)
C41_6 C42_6 1.3900
C41_6 C40_7 1.474(11)
C41_6 H41_6 0.9500
C42_6 C35_7 1.287(10)
C42_6 C43_6 1.521(4)
C42_6 C41_7 1.558(11)
C42_6 C43_7 1.661(8)
C43_6 C43_7 0.822(9)
C43_6 C44_7 1.215(7)
C43_6 C44_6 1.511(5)
C43_6 C42_7 1.629(9)
C43_6 H43A_6 0.9900
C43_6 H43B_6 0.9900
C44_6 C43_7 0.875(8)
C44_6 C44_7 1.556(8)
C44_6 H44A_6 0.9800
C44_6 H44B_6 0.9800
C44_6 H44C_6 0.9800
C37_1 C38_1 1.514(3)
C37_1 H37A_1 0.9900
C37_1 H37B_1 0.9900
C38_1 H38A_1 0.9800
C38_1 H38B_1 0.9800
C38_1 H38C_1 0.9800
C35_7 C42_7 1.411(10)
C40_7 C41_7 1.354(11)
C40_7 H40_7 0.9500
C41_7 C42_7 1.383(11)
C41_7 H41_7 0.9500
C42_7 C43_7 1.518(11)
C43_7 C44_7 1.477(10)
C43_7 H43A_7 0.9900
C43_7 H43B_7 0.9900
C44_7 H44A_7 0.9800
C44_7 H44B_7 0.9800
C44_7 H44C_7 0.9800

loop_
_geom_torsion_atom_site_label_1
_geom_torsion_atom_site_label_2
_geom_torsion_atom_site_label_3
_geom_torsion_atom_site_label_4
_geom_torsion
F4_41 C24_4 F4_4 C24_41 165(10)
F5_41 C24_4 F4_4 C24_41 143(11)
F6_4 C24_4 F4_4 C24_41 46(10)
F5_4 C24_4 F4_4 C24_41 160(10)
F6_41 C24_4 F4_4 C24_41 32(10)
C20_1 C24_4 F4_4 C24_41 -77(10)
F4_41 C24_4 F5_4 F5_41 -148.7(11)
F6_4 C24_4 F5_4 F5_41 -34.3(10)
F4_4 C24_4 F5_4 F5_41 -147.6(12)
F6_41 C24_4 F5_4 F5_41 -39.3(11)
C20_1 C24_4 F5_4 F5_41 90.5(11)
F4_41 C24_4 F5_4 C24_41 -163(10)
F5_41 C24_4 F5_4 C24_41 -15(9)
F6_4 C24_4 F5_4 C24_41 -49(9)
F4_4 C24_4 F5_4 C24_41 -162(10)
F6_41 C24_4 F5_4 C24_41 -54(9)
C20_1 C24_4 F5_4 C24_41 76(9)
F4_41 C24_4 F6_4 C24_41 -143(13)
F5_41 C24_4 F6_4 C24_41 103(13)
F5_4 C24_4 F6_4 C24_41 118(13)
F4_4 C24_4 F6_4 C24_41 -131(13)
F6_41 C24_4 F6_4 C24_41 -76(13)
C20_1 C24_4 F6_4 C24_41 -8(12)
C24_4 F6_4 C24_41 F5_41 -73(13)
C24_4 F6_4 C24_41 F4_41 33(12)
C24_4 F6_4 C24_41 F6_41 104(13)
C24_4 F6_4 C24_41 F5_4 -57(13)
C24_4 F6_4 C24_41 F4_4 45(13)
C24_4 F6_4 C24_41 C20_1 171(14)
F5_41 F5_4 C24_41 F6_4 -39.1(11)
C24_4 F5_4 C24_41 F6_4 126(10)
C24_4 F5_4 C24_41 F5_41 165(9)
F5_41 F5_4 C24_41 F4_41 -149.6(9)
C24_4 F5_4 C24_41 F4_41 15(9)
F5_41 F5_4 C24_41 F6_41 -46.2(12)
C24_4 F5_4 C24_41 F6_41 119(10)
F5_41 F5_4 C24_41 F4_4 -148.7(9)
C24_4 F5_4 C24_41 F4_4 16(9)
F5_41 F5_4 C24_41 C20_1 97.6(10)
C24_4 F5_4 C24_41 C20_1 -98(9)
C24_4 F4_4 C24_41 F6_4 -129(10)
C24_4 F4_4 C24_41 F5_41 -33(10)
C24_4 F4_4 C24_41 F4_41 -15(10)
C24_4 F4_4 C24_41 F6_41 -145(10)
C24_4 F4_4 C24_41 F5_4 -19(10)
C24_4 F4_4 C24_41 C20_1 98(10)
F5_41 C24_4 F4_41 C24_41 141(13)
F6_4 C24_4 F4_41 C24_41 46(12)
F5_4 C24_4 F4_41 C24_41 156(13)
F4_4 C24_4 F4_41 C24_41 -20(13)
F6_41 C24_4 F4_41 C24_41 30(12)
C20_1 C24_4 F4_41 C24_41 -86(13)
F6_4 C24_41 F4_41 C24_4 -130(13)
F5_41 C24_41 F4_41 C24_4 -36(12)
F6_41 C24_41 F4_41 C24_4 -148(13)
F5_4 C24_41 F4_41 C24_4 -23(12)
F4_4 C24_41 F4_41 C24_4 161(13)
C20_1 C24_41 F4_41 C24_4 89(13)
C24_41 F5_4 F5_41 C24_4 1.3(8)
C24_4 F5_4 F5_41 C24_41 -1.3(8)
F4_41 C24_4 F5_41 F5_4 34.4(12)
F6_4 C24_4 F5_41 F5_4 147.3(10)
F4_4 C24_4 F5_41 F5_4 39.6(15)
F6_41 C24_4 F5_41 F5_4 147.4(9)
C20_1 C24_4 F5_41 F5_4 -100.7(10)
F4_41 C24_4 F5_41 C24_41 -158(9)
F6_4 C24_4 F5_41 C24_41 -45(8)
F5_4 C24_4 F5_41 C24_41 168(8)
F4_4 C24_4 F5_41 C24_41 -153(9)
F6_41 C24_4 F5_41 C24_41 -45(8)
C20_1 C24_4 F5_41 C24_41 67(8)
F6_4 C24_41 F5_41 F5_4 143.1(10)
F4_41 C24_41 F5_41 F5_4 31.4(10)
F6_41 C24_41 F5_41 F5_4 142.1(10)
F4_4 C24_41 F5_41 F5_4 35.3(10)
C20_1 C24_41 F5_41 F5_4 -93.2(10)
F6_4 C24_41 F5_41 C24_4 131(8)
F4_41 C24_41 F5_41 C24_4 19(7)
F6_41 C24_41 F5_41 C24_4 130(8)
F5_4 C24_41 F5_41 C24_4 -12(8)
F4_4 C24_41 F5_41 C24_4 23(7)
C20_1 C24_41 F5_41 C24_4 -106(8)
F6_4 C24_41 F6_41 C24_4 -91(13)
F5_41 C24_41 F6_41 C24_4 -88(12)
F4_41 C24_41 F6_41 C24_4 23(12)
F5_4 C24_41 F6_41 C24_4 -70(12)
F4_4 C24_41 F6_41 C24_4 32(12)
C20_1 C24_41 F6_41 C24_4 147(13)
F4_41 C24_4 F6_41 C24_41 -155(13)
F5_41 C24_4 F6_41 C24_41 86(12)
F6_4 C24_4 F6_41 C24_41 87(13)
F5_4 C24_4 F6_41 C24_41 103(13)
F4_4 C24_4 F6_41 C24_41 -145(13)
C20_1 C24_4 F6_41 C24_41 -31(12)
B2_1 C1_1 B1_1 N1_1 -132.52(14)
B2_1 C1_1 B1_1 C9_1 99.70(15)
B2_1 C1_1 B1_1 C3_1 -11.44(14)
C9_1 B1_1 N1_1 C25_1 118.42(16)
C1_1 B1_1 N1_1 C25_1 -8.8(2)
C3_1 B1_1 N1_1 C25_1 -125.86(15)
C9_1 B1_1 N1_1 C5_1 -88.26(18)
C1_1 B1_1 N1_1 C5_1 144.54(15)
C3_1 B1_1 N1_1 C5_1 27.46(18)
B1_1 C1_1 B2_1 C2_1 9.42(17)
B1_1 C1_1 B2_1 C6_1 -167.00(12)
C1_1 B2_1 C2_1 C3_1 -2.45(17)
C6_1 B2_1 C2_1 C3_1 173.49(14)
C1_1 B2_1 C2_1 C17_1 175.09(14)
C6_1 B2_1 C2_1 C17_1 -9.0(3)
C17_1 C2_1 C3_1 N2_1 -4.5(3)
B2_1 C2_1 C3_1 N2_1 173.09(15)
C17_1 C2_1 C3_1 B1_1 176.39(14)
B2_1 C2_1 C3_1 B1_1 -6.03(17)
N1_1 B1_1 C3_1 N2_1 -41.87(18)
C9_1 B1_1 C3_1 N2_1 77.65(16)
C1_1 B1_1 C3_1 N2_1 -167.59(13)
N1_1 B1_1 C3_1 C2_1 137.38(13)
C9_1 B1_1 C3_1 C2_1 -103.11(15)
C1_1 B1_1 C3_1 C2_1 11.65(16)
C25_1 N1_1 C5_1 C4_1 175.96(13)
B1_1 N1_1 C5_1 C4_1 20.2(2)
C55_1 N4_1 C6_1 N3_1 -177.15(16)
C8_1 N4_1 C6_1 N3_1 7.17(19)
C55_1 N4_1 C6_1 B2_1 13.5(3)
C8_1 N4_1 C6_1 B2_1 -162.13(16)
C45_1 N3_1 C6_1 N4_1 165.67(15)
C7_1 N3_1 C6_1 N4_1 2.56(19)
C45_1 N3_1 C6_1 B2_1 -25.0(3)
C7_1 N3_1 C6_1 B2_1 171.93(15)
C2_1 B2_1 C6_1 N4_1 -59.8(2)
C1_1 B2_1 C6_1 N4_1 116.12(18)
C2_1 B2_1 C6_1 N3_1 132.52(18)
C1_1 B2_1 C6_1 N3_1 -51.6(2)
C6_1 N3_1 C7_1 C8_1 -10.46(19)
C45_1 N3_1 C7_1 C8_1 -174.89(15)
C6_1 N4_1 C8_1 C7_1 -13.18(19)
C55_1 N4_1 C8_1 C7_1 170.80(15)
N3_1 C7_1 C8_1 N4_1 13.21(17)
N1_1 C5_1 C4_1 N2_1 -60.91(19)
C2_1 C3_1 N2_1 C35_1 7.7(3)
B1_1 C3_1 N2_1 C35_1 -173.20(15)
C2_1 C3_1 N2_1 C4_1 -175.45(15)
B1_1 C3_1 N2_1 C4_1 3.7(2)
C2_1 C3_1 N2_1 C35_7 11.4(5)
B1_1 C3_1 N2_1 C35_7 -169.5(4)
C5_1 C4_1 N2_1 C3_1 48.0(2)
C5_1 C4_1 N2_1 C35_1 -134.98(17)
C5_1 C4_1 N2_1 C35_7 -137.4(4)
C16_1 C11_1 C12_1 C13_1 -0.7(3)
C10_1 C11_1 C12_1 C13_1 -179.62(18)
C11_1 C12_1 C13_1 C14_1 0.4(3)
C12_1 C13_1 C14_1 C15_1 0.6(3)
C12_1 C13_1 C14_1 C23_1 179.83(18)
C13_1 C14_1 C15_1 C16_1 -1.2(3)
C23_1 C14_1 C15_1 C16_1 179.54(18)
C14_1 C15_1 C16_1 C11_1 0.9(3)
C12_1 C11_1 C16_1 C15_1 0.0(3)
C10_1 C11_1 C16_1 C15_1 178.95(19)
C3_1 C2_1 C17_1 C22_1 -67.6(2)
B2_1 C2_1 C17_1 C22_1 115.35(19)
C3_1 C2_1 C17_1 C18_1 113.88(19)
B2_1 C2_1 C17_1 C18_1 -63.2(2)
C22_1 C17_1 C18_1 C19_1 -0.1(3)
C2_1 C17_1 C18_1 C19_1 178.45(17)
C17_1 C18_1 C19_1 C20_1 1.3(3)
C18_1 C19_1 C20_1 C21_1 -1.0(3)
C18_1 C19_1 C20_1 C24_41 -179.0(5)
C18_1 C19_1 C20_1 C24_411 168.2(10)
C18_1 C19_1 C20_1 C24_4 -175.1(5)
F6_4 C24_41 C20_1 C19_1 -34.9(11)
F5_41 C24_41 C20_1 C19_1 -137.8(5)
F4_41 C24_41 C20_1 C19_1 102.6(7)
F6_41 C24_41 C20_1 C19_1 -16.4(10)
F5_4 C24_41 C20_1 C19_1 -164.8(5)
F4_4 C24_41 C20_1 C19_1 90.0(6)
F6_4 C24_41 C20_1 C21_1 147.2(7)
F5_41 C24_41 C20_1 C21_1 44.3(8)
F4_41 C24_41 C20_1 C21_1 -75.4(9)
F6_41 C24_41 C20_1 C21_1 165.7(5)
F5_4 C24_41 C20_1 C21_1 17.3(9)
F4_4 C24_41 C20_1 C21_1 -87.9(6)
F6_4 C24_41 C20_1 C24_4 -173(11)
F5_41 C24_41 C20_1 C24_4 85(10)
F4_41 C24_41 C20_1 C24_4 -35(10)
F6_41 C24_41 C20_1 C24_4 -154(11)
F5_4 C24_41 C20_1 C24_4 58(10)
F4_4 C24_41 C20_1 C24_4 -48(10)
F4_411 C24_411 C20_1 C19_1 146.9(18)
F5_411 C24_411 C20_1 C19_1 -93(2)
F6_411 C24_411 C20_1 C19_1 32(2)
F4_411 C24_411 C20_1 C21_1 -44(2)
F5_411 C24_411 C20_1 C21_1 77(2)
F6_411 C24_411 C20_1 C21_1 -158.5(18)
F4_41 C24_4 C20_1 C19_1 95.2(8)
F5_41 C24_4 C20_1 C19_1 -131.8(6)
F6_4 C24_4 C20_1 C19_1 -38.0(11)
F5_4 C24_4 C20_1 C19_1 -160.1(5)
F4_4 C24_4 C20_1 C19_1 82.3(9)
F6_41 C24_4 C20_1 C19_1 -21.4(9)
F4_41 C24_4 C20_1 C21_1 -78.9(9)
F5_41 C24_4 C20_1 C21_1 54.1(8)
F6_4 C24_4 C20_1 C21_1 147.9(7)
F5_4 C24_4 C20_1 C21_1 25.8(9)
F4_4 C24_4 C20_1 C21_1 -91.8(10)
F6_41 C24_4 C20_1 C21_1 164.5(5)
F4_41 C24_4 C20_1 C24_41 140(11)
F5_41 C24_4 C20_1 C24_41 -87(10)
F6_4 C24_4 C20_1 C24_41 6(10)
F5_4 C24_4 C20_1 C24_41 -116(11)
F4_4 C24_4 C20_1 C24_41 127(11)
F6_41 C24_4 C20_1 C24_41 23(10)
C19_1 C20_1 C21_1 C22_1 -0.4(3)
C24_41 C20_1 C21_1 C22_1 177.5(5)
C24_411 C20_1 C21_1 C22_1 -169.7(10)
C24_4 C20_1 C21_1 C22_1 173.9(5)
C20_1 C21_1 C22_1 C17_1 1.7(3)
C18_1 C17_1 C22_1 C21_1 -1.4(3)
C2_1 C17_1 C22_1 C21_1 -179.92(17)
C15_1 C14_1 C23_1 F3_51 134.2(16)
C13_1 C14_1 C23_1 F3_51 -45.1(16)
C15_1 C14_1 C23_1 F2_5 -0.3(6)
C13_1 C14_1 C23_1 F2_5 -179.6(6)
C15_1 C14_1 C23_1 F1_51 -102.1(15)
C13_1 C14_1 C23_1 F1_51 78.6(15)
C15_1 C14_1 C23_1 F2_51 11.0(10)
C13_1 C14_1 C23_1 F2_51 -168.3(10)
C15_1 C14_1 C23_1 F1_5 -122.7(5)
C13_1 C14_1 C23_1 F1_5 58.0(5)
C15_1 C14_1 C23_1 F3_5 121.0(5)
C13_1 C14_1 C23_1 F3_5 -58.3(5)
C6_1 N3_1 C45_1 C46_1 105.8(2)
C7_1 N3_1 C45_1 C46_1 -92.3(2)
C6_1 N3_1 C45_1 C52_1 -80.0(2)
C7_1 N3_1 C45_1 C52_1 81.9(2)
C52_1 C45_1 C46_1 C49_1 2.3(3)
N3_1 C45_1 C46_1 C49_1 176.31(16)
C52_1 C45_1 C46_1 C47_8 -178.5(2)
N3_1 C45_1 C46_1 C47_8 -4.4(3)
C52_1 C45_1 C46_1 C47_81 -163.2(16)
N3_1 C45_1 C46_1 C47_81 10.9(16)
C45_1 C46_1 C47_8 C48_81 -149(2)
C49_1 C46_1 C47_8 C48_81 30(2)
C47_81 C46_1 C47_8 C48_81 157(5)
C45_1 C46_1 C47_8 C48_8 126.5(2)
C49_1 C46_1 C47_8 C48_8 -54.2(3)
C47_81 C46_1 C47_8 C48_8 72(5)
C48_81 C47_8 C48_8 C47_81 155(5)
C46_1 C47_8 C48_8 C47_81 -76(5)
C46_1 C47_8 C48_8 C48_81 129.2(14)
C47_8 C48_8 C47_81 C48_81 -19(4)
C47_8 C48_8 C47_81 C46_1 78(5)
C48_81 C48_8 C47_81 C46_1 96(3)
C45_1 C46_1 C47_81 C48_81 -145.5(18)
C49_1 C46_1 C47_81 C48_81 51(3)
C47_8 C46_1 C47_81 C48_81 -13(3)
C45_1 C46_1 C47_81 C48_8 145.8(12)
C49_1 C46_1 C47_81 C48_8 -18(3)
C47_8 C46_1 C47_81 C48_8 -81(4)
C46_1 C47_8 C48_81 C47_81 -143(8)
C48_8 C47_8 C48_81 C47_81 -39(7)
C46_1 C47_8 C48_81 C48_8 -103.7(15)
C48_8 C47_81 C48_81 C47_8 137(8)
C46_1 C47_81 C48_81 C47_8 27(6)
C46_1 C47_81 C48_81 C48_8 -110(2)
C47_81 C48_8 C48_81 C47_8 -8.9(19)
C47_8 C48_8 C48_81 C47_81 8.9(19)
C45_1 C46_1 C49_1 C50_1 -1.7(3)
C47_8 C46_1 C49_1 C50_1 179.0(2)
C47_81 C46_1 C49_1 C50_1 161.3(17)
C46_1 C49_1 C50_1 C51_1 0.3(3)
C49_1 C50_1 C51_1 C52_1 0.7(3)
C50_1 C51_1 C52_1 C45_1 -0.2(2)
C50_1 C51_1 C52_1 C53_1 -177.96(16)
C46_1 C45_1 C52_1 C51_1 -1.4(2)
N3_1 C45_1 C52_1 C51_1 -175.42(14)
C46_1 C45_1 C52_1 C53_1 176.39(16)
N3_1 C45_1 C52_1 C53_1 2.3(2)
C51_1 C52_1 C53_1 C54_1 -28.1(2)
C45_1 C52_1 C53_1 C54_1 154.16(16)
C6_1 N4_1 C55_1 C56_1 108.20(19)
C8_1 N4_1 C55_1 C56_1 -76.4(2)
C6_1 N4_1 C55_1 C62_1 -74.3(2)
C8_1 N4_1 C55_1 C62_1 101.07(18)
C62_1 C55_1 C56_1 C59_1 1.0(2)
N4_1 C55_1 C56_1 C59_1 178.41(14)
C62_1 C55_1 C56_1 C57_1 -179.90(16)
N4_1 C55_1 C56_1 C57_1 -2.5(2)
C55_1 C56_1 C57_1 C58_1 111.4(2)
C59_1 C56_1 C57_1 C58_1 -69.5(2)
C55_1 C56_1 C59_1 C60_1 1.6(3)
C57_1 C56_1 C59_1 C60_1 -177.48(17)
C56_1 C59_1 C60_1 C61_1 -2.0(3)
C59_1 C60_1 C61_1 C62_1 -0.4(3)
C60_1 C61_1 C62_1 C55_1 2.9(3)
C60_1 C61_1 C62_1 C63_1 -177.45(17)
C56_1 C55_1 C62_1 C61_1 -3.2(2)
N4_1 C55_1 C62_1 C61_1 179.41(14)
C56_1 C55_1 C62_1 C63_1 177.14(16)
N4_1 C55_1 C62_1 C63_1 -0.2(2)
C61_1 C62_1 C63_1 C64_1 37.3(2)
C55_1 C62_1 C63_1 C64_1 -143.13(17)
C5_1 N1_1 C25_1 C26_1 99.82(13)
B1_1 N1_1 C25_1 C26_1 -106.23(14)
C5_1 N1_1 C25_1 C32_1 -81.55(15)
B1_1 N1_1 C25_1 C32_1 72.39(17)
C32_1 C25_1 C26_1 C29_1 0.0
N1_1 C25_1 C26_1 C29_1 178.65(12)
C32_1 C25_1 C26_1 C27_3 166.0(2)
N1_1 C25_1 C26_1 C27_3 -15.4(2)
C32_1 C25_1 C26_1 C27_2 -159.7(3)
N1_1 C25_1 C26_1 C27_2 18.9(3)
C25_1 C26_1 C29_1 C30_1 0.0
C27_3 C26_1 C29_1 C30_1 -165.9(2)
C27_2 C26_1 C29_1 C30_1 161.5(3)
C26_1 C29_1 C30_1 C31_1 0.0
C29_1 C30_1 C31_1 C32_1 0.0
C30_1 C31_1 C32_1 C25_1 0.0
C30_1 C31_1 C32_1 C33_1 177.71(12)
C26_1 C25_1 C32_1 C31_1 0.0
N1_1 C25_1 C32_1 C31_1 -178.60(13)
C26_1 C25_1 C32_1 C33_1 -177.59(13)
N1_1 C25_1 C32_1 C33_1 3.81(15)
C25_1 C26_1 C27_2 C27_3 -91.1(5)
C29_1 C26_1 C27_2 C27_3 108.1(4)
C25_1 C26_1 C27_2 C28_3 55.1(15)
C29_1 C26_1 C27_2 C28_3 -105.8(14)
C27_3 C26_1 C27_2 C28_3 146.1(17)
C25_1 C26_1 C27_2 C28_2 -115.2(3)
C29_1 C26_1 C27_2 C28_2 83.9(4)
C27_3 C26_1 C27_2 C28_2 -24.2(4)
C28_3 C27_2 C28_2 C27_3 -135.6(9)
C26_1 C27_2 C28_2 C27_3 40.4(6)
C27_3 C27_2 C28_2 C28_3 135.6(9)
C26_1 C27_2 C28_2 C28_3 176.0(7)
C28_3 C27_2 C27_3 C28_2 57.4(10)
C26_1 C27_2 C27_3 C28_2 -138.8(5)
C28_2 C27_2 C27_3 C28_3 -57.4(10)
C26_1 C27_2 C27_3 C28_3 163.8(8)
C28_3 C27_2 C27_3 C26_1 -163.8(8)
C28_2 C27_2 C27_3 C26_1 138.8(5)
C28_3 C28_2 C27_3 C27_2 -24.4(5)
C27_2 C28_2 C27_3 C28_3 24.4(5)
C27_2 C28_2 C27_3 C26_1 -98.0(10)
C28_3 C28_2 C27_3 C26_1 -122.5(9)
C25_1 C26_1 C27_3 C27_2 106.9(5)
C29_1 C26_1 C27_3 C27_2 -87.0(5)
C25_1 C26_1 C27_3 C28_2 -141.2(8)
C29_1 C26_1 C27_3 C28_2 24.8(9)
C27_2 C26_1 C27_3 C28_2 111.9(10)
C25_1 C26_1 C27_3 C28_3 98.9(3)
C29_1 C26_1 C27_3 C28_3 -95.1(2)
C27_2 C26_1 C27_3 C28_3 -8.1(4)
C28_2 C27_2 C28_3 C27_3 31.4(7)
C26_1 C27_2 C28_3 C27_3 -138.9(19)
C27_3 C27_2 C28_3 C28_2 -31.4(7)
C26_1 C27_2 C28_3 C28_2 -170.3(17)
C28_2 C27_3 C28_3 C27_2 -129.3(10)
C26_1 C27_3 C28_3 C27_2 16.3(8)
C27_2 C27_3 C28_3 C28_2 129.3(10)
C26_1 C27_3 C28_3 C28_2 145.6(5)
C31_1 C32_1 C33_1 C34_1 -65.79(16)
C25_1 C32_1 C33_1 C34_1 111.85(14)
C3_1 N2_1 C35_1 C36_1 -88.7(2)
C4_1 N2_1 C35_1 C36_1 94.5(2)
C35_7 N2_1 C35_1 C36_1 111(3)
C3_1 N2_1 C35_1 C42_6 94.35(19)
C4_1 N2_1 C35_1 C42_6 -82.42(18)
C35_7 N2_1 C35_1 C42_6 -66(3)
C3_1 N2_1 C35_1 C42_7 114.1(4)
C4_1 N2_1 C35_1 C42_7 -62.6(5)
C35_7 N2_1 C35_1 C42_7 -46(3)
C42_6 C35_1 C36_1 C39_1 0.0
N2_1 C35_1 C36_1 C39_1 -176.9(2)
C42_7 C35_1 C36_1 C39_1 -19.5(4)
C42_6 C35_1 C36_1 C35_7 57(2)
N2_1 C35_1 C36_1 C35_7 -120(3)
C42_7 C35_1 C36_1 C35_7 37(2)
C42_6 C35_1 C36_1 C37_1 -177.73(17)
N2_1 C35_1 C36_1 C37_1 5.4(2)
C42_7 C35_1 C36_1 C37_1 162.8(4)
C35_1 C36_1 C39_1 C40_7 13.4(6)
C35_7 C36_1 C39_1 C40_7 4.8(8)
C37_1 C36_1 C39_1 C40_7 -169.0(6)
C35_1 C36_1 C39_1 C40_6 0.0
C35_7 C36_1 C39_1 C40_6 -8.6(5)
C37_1 C36_1 C39_1 C40_6 177.62(18)
C40_7 C39_1 C40_6 C41_7 -76(2)
C36_1 C39_1 C40_6 C41_7 23.5(5)
C40_7 C39_1 C40_6 C41_6 -100(2)
C36_1 C39_1 C40_6 C41_6 0.0
C41_7 C40_6 C41_6 C42_7 -71.7(12)
C39_1 C40_6 C41_6 C42_7 23.6(5)
C41_7 C40_6 C41_6 C42_6 -95.2(11)
C39_1 C40_6 C41_6 C42_6 0.0
C41_7 C40_6 C41_6 C40_7 -6.7(18)
C39_1 C40_6 C41_6 C40_7 88.6(17)
C42_7 C41_6 C42_6 C35_7 -88.5(11)
C40_6 C41_6 C42_6 C35_7 9.7(5)
C40_7 C41_6 C42_6 C35_7 -2.6(8)
C42_7 C41_6 C42_6 C35_1 -98.2(10)
C40_6 C41_6 C42_6 C35_1 0.0
C40_7 C41_6 C42_6 C35_1 -12.3(5)
C42_7 C41_6 C42_6 C43_6 87.7(10)
C40_6 C41_6 C42_6 C43_6 -174.1(3)
C40_7 C41_6 C42_6 C43_6 173.6(6)
C42_7 C41_6 C42_6 C41_7 -17.0(14)
C40_6 C41_6 C42_6 C41_7 81.2(11)
C40_7 C41_6 C42_6 C41_7 68.9(11)
C42_7 C41_6 C42_6 C43_7 55.7(10)
C40_6 C41_6 C42_6 C43_7 153.9(4)
C40_7 C41_6 C42_6 C43_7 141.6(7)
C36_1 C35_1 C42_6 C35_7 -76(3)
N2_1 C35_1 C42_6 C35_7 101(3)
C42_7 C35_1 C42_6 C35_7 7(3)
C36_1 C35_1 C42_6 C41_6 0.0
N2_1 C35_1 C42_6 C41_6 177.0(2)
C42_7 C35_1 C42_6 C41_6 82.9(13)
C36_1 C35_1 C42_6 C43_6 173.9(3)
N2_1 C35_1 C42_6 C43_6 -9.1(3)
C42_7 C35_1 C42_6 C43_6 -103.2(14)
C36_1 C35_1 C42_6 C41_7 -19.7(4)
N2_1 C35_1 C42_6 C41_7 157.3(4)
C42_7 C35_1 C42_6 C41_7 63.1(13)
C36_1 C35_1 C42_6 C43_7 -151.1(5)
N2_1 C35_1 C42_6 C43_7 25.9(5)
C42_7 C35_1 C42_6 C43_7 -68.3(14)
C35_7 C42_6 C43_6 C43_7 90.3(9)
C41_6 C42_6 C43_6 C43_7 -85.5(6)
C35_1 C42_6 C43_6 C43_7 100.5(6)
C41_7 C42_6 C43_6 C43_7 -65.2(8)
C35_7 C42_6 C43_6 C44_7 176.4(8)
C41_6 C42_6 C43_6 C44_7 0.6(7)
C35_1 C42_6 C43_6 C44_7 -173.5(6)
C41_7 C42_6 C43_6 C44_7 20.9(9)
C43_7 C42_6 C43_6 C44_7 86.1(8)
C35_7 C42_6 C43_6 C44_6 95.2(7)
C41_6 C42_6 C43_6 C44_6 -80.6(3)
C35_1 C42_6 C43_6 C44_6 105.4(3)
C41_7 C42_6 C43_6 C44_6 -60.3(6)
C43_7 C42_6 C43_6 C44_6 4.9(6)
C35_7 C42_6 C43_6 C42_7 98.1(15)
C41_6 C42_6 C43_6 C42_7 -77.7(13)
C35_1 C42_6 C43_6 C42_7 108.3(14)
C41_7 C42_6 C43_6 C42_7 -57.4(12)
C43_7 C42_6 C43_6 C42_7 7.8(14)
C44_7 C43_6 C44_6 C43_7 -140.3(14)
C42_6 C43_6 C44_6 C43_7 -10.4(12)
C42_7 C43_6 C44_6 C43_7 -11.3(12)
C43_7 C43_6 C44_6 C44_7 140.3(14)
C42_6 C43_6 C44_6 C44_7 129.9(6)
C42_7 C43_6 C44_6 C44_7 129.0(6)
C35_1 C36_1 C37_1 C38_1 178.76(17)
C39_1 C36_1 C37_1 C38_1 1.1(3)
C35_7 C36_1 C37_1 C38_1 -172.2(5)
C41_6 C42_6 C35_7 C42_7 78.0(13)
C35_1 C42_6 C35_7 C42_7 -173(3)
C43_6 C42_6 C35_7 C42_7 -97.8(14)
C41_7 C42_6 C35_7 C42_7 59.8(12)
C43_7 C42_6 C35_7 C42_7 -63.3(14)
C41_6 C42_6 C35_7 C36_1 -20.4(11)
C35_1 C42_6 C35_7 C36_1 88(3)
C43_6 C42_6 C35_7 C36_1 163.7(5)
C41_7 C42_6 C35_7 C36_1 -38.6(11)
C43_7 C42_6 C35_7 C36_1 -161.7(7)
C41_6 C42_6 C35_7 N2_1 -174.4(4)
C35_1 C42_6 C35_7 N2_1 -66(2)
C43_6 C42_6 C35_7 N2_1 9.7(10)
C41_7 C42_6 C35_7 N2_1 167.4(6)
C43_7 C42_6 C35_7 N2_1 44.2(10)
C35_1 C36_1 C35_7 C42_6 -107(3)
C39_1 C36_1 C35_7 C42_6 19.9(11)
C37_1 C36_1 C35_7 C42_6 -166.3(6)
C35_1 C36_1 C35_7 C42_7 -132(3)
C39_1 C36_1 C35_7 C42_7 -4.8(10)
C37_1 C36_1 C35_7 C42_7 169.0(6)
C35_1 C36_1 C35_7 N2_1 48(2)
C39_1 C36_1 C35_7 N2_1 174.9(3)
C37_1 C36_1 C35_7 N2_1 -11.3(8)
C3_1 N2_1 C35_7 C42_6 78.4(8)
C35_1 N2_1 C35_7 C42_6 100(3)
C4_1 N2_1 C35_7 C42_6 -95.1(7)
C3_1 N2_1 C35_7 C42_7 101.0(8)
C35_1 N2_1 C35_7 C42_7 123(3)
C4_1 N2_1 C35_7 C42_7 -72.4(8)
C3_1 N2_1 C35_7 C36_1 -78.7(7)
C35_1 N2_1 C35_7 C36_1 -57(2)
C4_1 N2_1 C35_7 C36_1 107.9(6)
C40_6 C39_1 C40_7 C41_7 83(2)
C36_1 C39_1 C40_7 C41_7 -4.0(12)
C40_6 C39_1 C40_7 C41_6 63(2)
C36_1 C39_1 C40_7 C41_6 -24.7(10)
C42_7 C41_6 C40_7 C41_7 -66.9(13)
C42_6 C41_6 C40_7 C41_7 -89.6(13)
C40_6 C41_6 C40_7 C41_7 173(2)
C42_7 C41_6 C40_7 C39_1 46.8(11)
C42_6 C41_6 C40_7 C39_1 24.1(10)
C40_6 C41_6 C40_7 C39_1 -73.4(17)
C39_1 C40_7 C41_7 C40_6 -82.6(19)
C41_6 C40_7 C41_7 C40_6 -6.5(18)
C39_1 C40_7 C41_7 C42_7 2.5(14)
C41_6 C40_7 C41_7 C42_7 78.6(14)
C39_1 C40_7 C41_7 C42_6 -16.1(12)
C41_6 C40_7 C41_7 C42_6 60.0(10)
C39_1 C40_6 C41_7 C40_7 76.8(17)
C41_6 C40_6 C41_7 C40_7 173.4(18)
C39_1 C40_6 C41_7 C42_7 -25.5(9)
C41_6 C40_6 C41_7 C42_7 71.1(12)
C39_1 C40_6 C41_7 C42_6 -41.3(7)
C41_6 C40_6 C41_7 C42_6 55.3(9)
C35_7 C42_6 C41_7 C40_7 35.8(9)
C41_6 C42_6 C41_7 C40_7 -80.2(12)
C35_1 C42_6 C41_7 C40_7 27.9(8)
C43_6 C42_6 C41_7 C40_7 -165.6(6)
C43_7 C42_6 C41_7 C40_7 166.7(7)
C35_7 C42_6 C41_7 C40_6 47.4(8)
C41_6 C42_6 C41_7 C40_6 -68.6(11)
C35_1 C42_6 C41_7 C40_6 39.5(7)
C43_6 C42_6 C41_7 C40_6 -154.0(4)
C43_7 C42_6 C41_7 C40_6 178.3(5)
C35_7 C42_6 C41_7 C42_7 -83.2(13)
C41_6 C42_6 C41_7 C42_7 160.8(16)
C35_1 C42_6 C41_7 C42_7 -91.1(12)
C43_6 C42_6 C41_7 C42_7 75.4(11)
C43_7 C42_6 C41_7 C42_7 47.7(11)
C42_6 C41_6 C42_7 C41_7 163.1(13)
C40_6 C41_6 C42_7 C41_7 69.3(10)
C40_7 C41_6 C42_7 C41_7 58.5(11)
C42_6 C41_6 C42_7 C35_7 60.0(10)
C40_6 C41_6 C42_7 C35_7 -33.9(9)
C40_7 C41_6 C42_7 C35_7 -44.7(10)
C42_6 C41_6 C42_7 C43_7 -95.2(13)
C40_6 C41_6 C42_7 C43_7 170.9(6)
C40_7 C41_6 C42_7 C43_7 160.1(8)
C42_6 C41_6 C42_7 C35_1 53.4(8)
C40_6 C41_6 C42_7 C35_1 -40.5(7)
C40_7 C41_6 C42_7 C35_1 -51.3(9)
C42_6 C41_6 C42_7 C43_6 -63.1(9)
C40_6 C41_6 C42_7 C43_6 -157.0(3)
C40_7 C41_6 C42_7 C43_6 -167.8(6)
C40_7 C41_7 C42_7 C41_6 -87.4(13)
C40_6 C41_7 C42_7 C41_6 -73.5(11)
C42_6 C41_7 C42_7 C41_6 -17.1(14)
C40_7 C41_7 C42_7 C35_7 -2.1(13)
C40_6 C41_7 C42_7 C35_7 11.8(11)
C42_6 C41_7 C42_7 C35_7 68.2(11)
C40_7 C41_7 C42_7 C43_7 -179.4(9)
C40_6 C41_7 C42_7 C43_7 -165.6(8)
C42_6 C41_7 C42_7 C43_7 -109.1(15)
C40_7 C41_7 C42_7 C35_1 -8.9(12)
C40_6 C41_7 C42_7 C35_1 4.9(10)
C42_6 C41_7 C42_7 C35_1 61.4(10)
C40_7 C41_7 C42_7 C43_6 -142.6(8)
C40_6 C41_7 C42_7 C43_6 -128.7(8)
C42_6 C41_7 C42_7 C43_6 -72.3(11)
C42_6 C35_7 C42_7 C41_6 -70.7(12)
C36_1 C35_7 C42_7 C41_6 25.3(12)
N2_1 C35_7 C42_7 C41_6 -154.4(6)
C42_6 C35_7 C42_7 C41_7 -92.6(14)
C36_1 C35_7 C42_7 C41_7 3.4(12)
N2_1 C35_7 C42_7 C41_7 -176.3(7)
C42_6 C35_7 C42_7 C43_7 84.9(15)
C36_1 C35_7 C42_7 C43_7 -179.2(7)
N2_1 C35_7 C42_7 C43_7 1.1(12)
C42_6 C35_7 C42_7 C35_1 8(3)
C36_1 C35_7 C42_7 C35_1 104(4)
N2_1 C35_7 C42_7 C35_1 -75(3)
C42_6 C35_7 C42_7 C43_6 54.1(11)
C36_1 C35_7 C42_7 C43_6 150.1(7)
N2_1 C35_7 C42_7 C43_6 -29.6(10)
C36_1 C35_1 C42_7 C41_6 38.5(7)
C42_6 C35_1 C42_7 C41_6 -67.9(12)
N2_1 C35_1 C42_7 C41_6 -163.0(4)
C36_1 C35_1 C42_7 C41_7 17.2(8)
C42_6 C35_1 C42_7 C41_7 -89.2(14)
N2_1 C35_1 C42_7 C41_7 175.7(5)
C36_1 C35_1 C42_7 C35_7 -65(3)
C42_6 C35_1 C42_7 C35_7 -171(3)
N2_1 C35_1 C42_7 C35_7 94(3)
C36_1 C35_1 C42_7 C43_7 -171.8(5)
C42_6 C35_1 C42_7 C43_7 81.8(13)
N2_1 C35_1 C42_7 C43_7 -13.3(9)
C36_1 C35_1 C42_7 C43_6 159.6(3)
C42_6 C35_1 C42_7 C43_6 53.2(11)
N2_1 C35_1 C42_7 C43_6 -41.9(6)
C43_7 C43_6 C42_7 C41_6 -116.8(9)
C44_7 C43_6 C42_7 C41_6 -44.5(9)
C44_6 C43_6 C42_7 C41_6 -111.1(6)
C42_6 C43_6 C42_7 C41_6 71.6(13)
C43_7 C43_6 C42_7 C41_7 -98.7(10)
C44_7 C43_6 C42_7 C41_7 -26.4(11)
C44_6 C43_6 C42_7 C41_7 -93.0(8)
C42_6 C43_6 C42_7 C41_7 89.7(15)
C43_7 C43_6 C42_7 C35_7 119.3(9)
C44_7 C43_6 C42_7 C35_7 -168.3(7)
C44_6 C43_6 C42_7 C35_7 125.0(6)
C42_6 C43_6 C42_7 C35_7 -52.2(12)
C44_7 C43_6 C42_7 C43_7 72.3(8)
C44_6 C43_6 C42_7 C43_7 5.7(6)
C42_6 C43_6 C42_7 C43_7 -171.6(15)
C43_7 C43_6 C42_7 C35_1 124.0(8)
C44_7 C43_6 C42_7 C35_1 -163.7(6)
C44_6 C43_6 C42_7 C35_1 129.7(5)
C42_6 C43_6 C42_7 C35_1 -47.6(10)
C44_7 C43_6 C43_7 C44_6 36.5(12)
C42_6 C43_6 C43_7 C44_6 170.3(11)
C42_7 C43_6 C43_7 C44_6 167.8(13)
C44_6 C43_6 C43_7 C44_7 -36.5(12)
C42_6 C43_6 C43_7 C44_7 133.8(5)
C42_7 C43_6 C43_7 C44_7 131.3(6)
C44_7 C43_6 C43_7 C42_7 -131.3(6)
C44_6 C43_6 C43_7 C42_7 -167.8(13)
C42_6 C43_6 C43_7 C42_7 2.5(5)
C44_7 C43_6 C43_7 C42_6 -133.8(5)
C44_6 C43_6 C43_7 C42_6 -170.3(11)
C42_7 C43_6 C43_7 C42_6 -2.5(5)
C44_7 C44_6 C43_7 C43_6 -30.0(10)
C43_6 C44_6 C43_7 C44_7 30.0(10)
C43_6 C44_6 C43_7 C42_7 156(2)
C44_7 C44_6 C43_7 C42_7 125.6(16)
C43_6 C44_6 C43_7 C42_6 142(4)
C44_7 C44_6 C43_7 C42_6 112(3)
C41_6 C42_7 C43_7 C43_6 78.4(10)
C41_7 C42_7 C43_7 C43_6 102.9(10)
C35_7 C42_7 C43_7 C43_6 -74.2(9)
C35_1 C42_7 C43_7 C43_6 -67.2(8)
C41_6 C42_7 C43_7 C44_6 -81.8(17)
C41_7 C42_7 C43_7 C44_6 -57.3(19)
C35_7 C42_7 C43_7 C44_6 125.5(16)
C35_1 C42_7 C43_7 C44_6 132.6(15)
C43_6 C42_7 C43_7 C44_6 -160.2(19)
C41_6 C42_7 C43_7 C44_7 34.2(13)
C41_7 C42_7 C43_7 C44_7 58.7(13)
C35_7 C42_7 C43_7 C44_7 -118.5(9)
C35_1 C42_7 C43_7 C44_7 -111.4(9)
C43_6 C42_7 C43_7 C44_7 -44.3(6)
C41_6 C42_7 C43_7 C42_6 86.4(15)
C41_7 C42_7 C43_7 C42_6 110.9(17)
C35_7 C42_7 C43_7 C42_6 -66.3(15)
C35_1 C42_7 C43_7 C42_6 -59.2(12)
C43_6 C42_7 C43_7 C42_6 7.9(14)
C35_7 C42_6 C43_7 C43_6 -108.4(7)
C41_6 C42_6 C43_7 C43_6 108.3(6)
C35_1 C42_6 C43_7 C43_6 -98.5(5)
C41_7 C42_6 C43_7 C43_6 126.1(6)
C35_7 C42_6 C43_7 C44_6 105(3)
C41_6 C42_6 C43_7 C44_6 -38(3)
C35_1 C42_6 C43_7 C44_6 115(3)
C43_6 C42_6 C43_7 C44_6 -147(3)
C41_7 C42_6 C43_7 C44_6 -20(3)
C35_7 C42_6 C43_7 C44_7 -146.7(7)
C41_6 C42_6 C43_7 C44_7 70.0(7)
C35_1 C42_6 C43_7 C44_7 -136.8(5)
C43_6 C42_6 C43_7 C44_7 -38.3(5)
C41_7 C42_6 C43_7 C44_7 87.8(7)
C35_7 C42_6 C43_7 C42_7 80.3(15)
C41_6 C42_6 C43_7 C42_7 -63.0(14)
C35_1 C42_6 C43_7 C42_7 90.2(14)
C43_6 C42_6 C43_7 C42_7 -171.4(15)
C41_7 C42_6 C43_7 C42_7 -45.3(13)
C44_6 C43_6 C44_7 C43_7 17.4(7)
C42_6 C43_6 C44_7 C43_7 -83.4(8)
C42_7 C43_6 C44_7 C43_7 -61.7(8)
C43_7 C43_6 C44_7 C44_6 -17.4(7)
C42_6 C43_6 C44_7 C44_6 -100.9(6)
C42_7 C43_6 C44_7 C44_6 -79.1(6)
C44_6 C43_7 C44_7 C43_6 -150.5(12)
C42_7 C43_7 C44_7 C43_6 57.2(8)
C42_6 C43_7 C44_7 C43_6 43.4(6)
C43_6 C43_7 C44_7 C44_6 150.5(12)
C42_7 C43_7 C44_7 C44_6 -152.3(12)
C42_6 C43_7 C44_7 C44_6 -166.1(11)
C43_7 C44_6 C44_7 C43_6 17.6(7)
C43_6 C44_6 C44_7 C43_7 -17.6(8)
